data_7106002
loop_
_publ_author_name
'Min Xue'
'Chuan-Feng Chen'

_publ_section_title
;
 Aromatic single-walled organic nanotubes self-assembled from NH-bridged
 azacalix[2]triptycene[2]pyridine
;
_journal_name_full Chem.Commun.
_journal_page_first 2318
_journal_paper_doi 10.1039/c0cc04580b
_journal_volume 47
_journal_year 2011
_chemical_formula_sum 'C115.04 H99.74 N20 O12.82'
_chemical_formula_weight 1967.42
_chemical_name_systematic
;
?
;
_space_group_IT_number 2
_symmetry_cell_setting triclinic
_symmetry_space_group_name_Hall '-P 1'
_symmetry_space_group_name_H-M 'P -1'
_atom_sites_solution_hydrogens geom
_atom_sites_solution_primary direct
_atom_sites_solution_secondary difmap
_audit_creation_method SHELXL-97
_cell_angle_alpha 65.99(3)
_cell_angle_beta 79.88(3)
_cell_angle_gamma 79.54(3)
_cell_formula_units_Z 2
_cell_length_a 17.445(4)
_cell_length_b 20.049(4)
_cell_length_c 22.132(4)
_cell_measurement_reflns_used 10950
_cell_measurement_temperature 113(2)
_cell_measurement_theta_max 26.0
_cell_measurement_theta_min 1.5
_cell_volume 6909(3)
_computing_cell_refinement CrystalClear
_computing_data_collection 'CrystalClear(Rigaku/MSC Inc., 2005)'
_computing_data_reduction CrystalClear
_computing_molecular_graphics 'Bruker SHELXTL'
_computing_publication_material 'Bruker SHELXTL'
_computing_structure_refinement 'SHELXL-97 (Sheldrick, 1997)'
_computing_structure_solution 'SHELXS-97 (Sheldrick, 1990)'
_diffrn_ambient_temperature 113(2)
_diffrn_detector_area_resol_mean 7.31
_diffrn_measured_fraction_theta_full 0.993
_diffrn_measured_fraction_theta_max 0.993
_diffrn_measurement_device_type 'Rigaku Saturn CCD area detector'
_diffrn_measurement_method '\w and \f scans'
_diffrn_radiation_monochromator multilayer
_diffrn_radiation_source 'rotating anode'
_diffrn_radiation_type MoK\a
_diffrn_radiation_wavelength 0.71073
_diffrn_reflns_av_R_equivalents 0.0563
_diffrn_reflns_av_sigmaI/netI 0.0897
_diffrn_reflns_limit_h_max 20
_diffrn_reflns_limit_h_min -20
_diffrn_reflns_limit_k_max 23
_diffrn_reflns_limit_k_min -23
_diffrn_reflns_limit_l_max 26
_diffrn_reflns_limit_l_min -25
_diffrn_reflns_number 48620
_diffrn_reflns_theta_full 25.02
_diffrn_reflns_theta_max 25.02
_diffrn_reflns_theta_min 1.48
_diffrn_standards_decay_% 0
_diffrn_standards_interval_count 0
_diffrn_standards_interval_time 0
_diffrn_standards_number 0
_exptl_absorpt_coefficient_mu 0.064
_exptl_absorpt_correction_T_max 0.9975
_exptl_absorpt_correction_T_min 0.9937
_exptl_absorpt_correction_type multi-scan
_exptl_absorpt_process_details CrystalClear
_exptl_crystal_density_diffrn 0.946
_exptl_crystal_density_method 'not measured'
_exptl_crystal_F_000 2065
_exptl_crystal_size_max 0.10
_exptl_crystal_size_mid 0.08
_exptl_crystal_size_min 0.04
_refine_diff_density_max 0.945
_refine_diff_density_min -0.516
_refine_diff_density_rms 0.095
_refine_ls_extinction_coef 0.0154(13)
_refine_ls_extinction_expression Fc^*^=kFc[1+0.001xFc^2^\l^3^/sin(2\q)]^-1/4^
_refine_ls_extinction_method SHELXL
_refine_ls_goodness_of_fit_ref 1.061
_refine_ls_hydrogen_treatment constr
_refine_ls_matrix_type full
_refine_ls_number_parameters 1465
_refine_ls_number_reflns 24235
_refine_ls_number_restraints 202
_refine_ls_restrained_S_all 1.068
_refine_ls_R_factor_all 0.1370
_refine_ls_R_factor_gt 0.0998
_refine_ls_shift/su_max 0.000
_refine_ls_shift/su_mean 0.000
_refine_ls_structure_factor_coef Fsqd
_refine_ls_weighting_details 'calc w=1/[\s^2^(Fo^2^)+(0.1869P)^2^+4.3030P] where P=(Fo^2^+2Fc^2^)/3'
_refine_ls_weighting_scheme calc
_refine_ls_wR_factor_gt 0.2844
_refine_ls_wR_factor_ref 0.3227
_reflns_number_gt 16236
_reflns_number_total 24235
_reflns_threshold_expression >2sigma(I)
_cod_data_source_file C0CC04580B.TXT
_cod_data_source_block 1-3
_cod_depositor_comments
;
The following automatic conversions were performed:

'_symmetry_cell_setting' value 'Triclinic' changed to 'triclinic'
according to the built-in table from CIF Core dictionary named
'cif_core.dic' version 2.4.1 from 2010-06-29.

Automatic conversion script
Id: cif_fix_values 1646 2011-03-28 12:23:43Z adriana 
;
_cod_original_cell_volume 6909(2)
_cod_original_sg_symbol_H-M P-1
_cod_database_code 7106002

loop_
_symmetry_equiv_pos_as_xyz
'x, y, z'
'-x, -y, -z'

loop_
_atom_site_label
_atom_site_type_symbol
_atom_site_fract_x
_atom_site_fract_y
_atom_site_fract_z
_atom_site_U_iso_or_equiv
_atom_site_adp_type
_atom_site_occupancy
_atom_site_symmetry_multiplicity
_atom_site_calc_flag
_atom_site_refinement_flags
_atom_site_disorder_assembly
_atom_site_disorder_group
N1 N 0.25679(17) 1.06844(16) 0.60680(16) 0.0301(7) Uani 1 1 d . . .
H1 H 0.2955 1.0895 0.6095 0.036 Uiso 1 1 calc R . .
N2 N 0.12336(17) 1.07050(16) 0.60895(16) 0.0287(7) Uani 1 1 d . . .
N3 N -0.00921(18) 1.07175(16) 0.60788(17) 0.0322(7) Uani 1 1 d . . .
H3A H -0.0556 1.0982 0.6055 0.039 Uiso 1 1 calc R . .
N4 N 0.2907(2) 1.2276(2) 0.6210(3) 0.0593(12) Uani 1 1 d . . .
N5 N -0.1119(2) 1.2309(2) 0.6195(2) 0.0447(9) Uani 1 1 d . . .
N6 N -0.03992(18) 0.62501(19) 0.88921(15) 0.0348(8) Uani 1 1 d . . .
H6 H -0.0831 0.6070 0.9125 0.042 Uiso 1 1 calc R . .
N7 N 0.09038(18) 0.63588(18) 0.88534(15) 0.0308(7) Uani 1 1 d . . .
N8 N 0.22188(18) 0.64570(18) 0.87845(15) 0.0318(7) Uani 1 1 d . . .
H8 H 0.2621 0.6370 0.9007 0.038 Uiso 1 1 calc R . .
N9 N -0.1223(2) 0.5558(2) 1.05784(17) 0.0445(9) Uani 1 1 d . . .
N10 N 0.2764(2) 0.5804(3) 1.03796(18) 0.0572(12) Uani 1 1 d . . .
N11 N 0.28602(17) 0.73174(16) 0.39001(15) 0.0275(7) Uani 1 1 d . . .
H11 H 0.2380 0.7527 0.3960 0.033 Uiso 1 1 calc R . .
N12 N 0.41925(17) 0.73422(16) 0.38328(15) 0.0263(7) Uani 1 1 d . . .
N13 N 0.55318(17) 0.73398(16) 0.37611(15) 0.0280(7) Uani 1 1 d . . .
H13A H 0.5915 0.7590 0.3726 0.034 Uiso 1 1 calc R . .
N14 N 0.1844(2) 0.8883(2) 0.4088(2) 0.0438(9) Uani 1 1 d . . .
N15 N 0.5877(2) 0.9065(2) 0.3671(2) 0.0569(11) Uani 1 1 d . . .
N16 N 0.69748(18) 0.54815(18) 0.08725(14) 0.0325(7) Uani 1 1 d . . .
H16A H 0.7452 0.5550 0.0670 0.039 Uiso 1 1 calc R . .
N17 N 0.56534(17) 0.55945(17) 0.07864(14) 0.0294(7) Uani 1 1 d . . .
N18 N 0.43345(18) 0.56605(18) 0.07276(14) 0.0316(7) Uani 1 1 d . . .
H18A H 0.3957 0.5793 0.0470 0.038 Uiso 1 1 calc R . .
N19 N 0.7997(2) 0.5979(3) -0.07471(18) 0.0591(12) Uani 1 1 d . . .
N20 N 0.3985(2) 0.6193(2) -0.08999(16) 0.0398(8) Uani 1 1 d . . .
C1 C 0.1829(2) 1.10228(19) 0.61141(19) 0.0283(8) Uani 1 1 d . . .
C2 C 0.1711(2) 1.1718(2) 0.6178(2) 0.0342(9) Uani 1 1 d . . .
C3 C 0.0946(2) 1.2069(2) 0.6198(2) 0.0382(10) Uani 1 1 d . . .
H3 H 0.0847 1.2532 0.6238 0.046 Uiso 1 1 calc R . .
C4 C 0.0334(2) 1.1747(2) 0.6157(2) 0.0309(8) Uani 1 1 d . . .
C5 C 0.0505(2) 1.1040(2) 0.61072(18) 0.0295(8) Uani 1 1 d . . .
C6 C 0.2355(2) 1.2042(2) 0.6197(3) 0.0436(11) Uani 1 1 d . . .
C7 C -0.0463(2) 1.2075(2) 0.6183(2) 0.0350(9) Uani 1 1 d . . .
C8 C -0.0070(2) 0.99989(19) 0.60817(19) 0.0293(8) Uani 1 1 d . . .
C9 C -0.0664(2) 0.9586(2) 0.6505(2) 0.0340(9) Uani 1 1 d . . .
H9 H -0.1021 0.9763 0.6798 0.041 Uiso 1 1 calc R . .
C10 C -0.0718(2) 0.8919(2) 0.64851(19) 0.0318(8) Uani 1 1 d . . .
C11 C -0.0198(2) 0.8652(2) 0.60510(18) 0.0300(8) Uani 1 1 d . . .
C12 C 0.0403(2) 0.9053(2) 0.56520(18) 0.0296(8) Uani 1 1 d . . .
H12 H 0.0771 0.8868 0.5369 0.036 Uiso 1 1 calc R . .
C13 C 0.0464(2) 0.9729(2) 0.56690(18) 0.0304(8) Uani 1 1 d . . .
H13 H 0.0874 1.0006 0.5396 0.036 Uiso 1 1 calc R . .
C14 C -0.1328(2) 0.8407(2) 0.6910(2) 0.0333(9) Uani 1 1 d . . .
H14 H -0.1691 0.8594 0.7225 0.040 Uiso 1 1 calc R . .
C15 C -0.1746(2) 0.8306(2) 0.6409(2) 0.0378(10) Uani 1 1 d . . .
C16 C -0.2551(3) 0.8448(2) 0.6373(2) 0.0450(11) Uani 1 1 d . . .
H16 H -0.2892 0.8641 0.6664 0.054 Uiso 1 1 calc R . .
C17 C -0.2847(3) 0.8300(3) 0.5900(3) 0.0560(14) Uani 1 1 d . . .
H17 H -0.3395 0.8394 0.5867 0.067 Uiso 1 1 calc R . .
C18 C -0.2352(3) 0.8019(3) 0.5481(2) 0.0532(13) Uani 1 1 d . . .
H18 H -0.2562 0.7913 0.5167 0.064 Uiso 1 1 calc R . .
C19 C -0.1540(3) 0.7888(2) 0.5512(2) 0.0437(11) Uani 1 1 d . . .
H19 H -0.1199 0.7703 0.5216 0.052 Uiso 1 1 calc R . .
C20 C -0.1242(2) 0.8033(2) 0.59811(19) 0.0357(9) Uani 1 1 d . . .
C21 C -0.0377(2) 0.7913(2) 0.60941(19) 0.0319(8) Uani 1 1 d . . .
H21 H -0.0015 0.7721 0.5782 0.038 Uiso 1 1 calc R . .
C22 C -0.0353(2) 0.7402(2) 0.68246(18) 0.0282(8) Uani 1 1 d . . .
C23 C 0.0117(2) 0.6733(2) 0.70714(19) 0.0300(8) Uani 1 1 d . . .
H23 H 0.0455 0.6546 0.6775 0.036 Uiso 1 1 calc R . .
C24 C 0.0090(2) 0.6340(2) 0.77561(18) 0.0304(8) Uani 1 1 d . . .
H24 H 0.0401 0.5877 0.7931 0.037 Uiso 1 1 calc R . .
C25 C -0.0394(2) 0.6628(2) 0.81812(19) 0.0322(9) Uani 1 1 d . . .
C26 C -0.0878(2) 0.7286(2) 0.79386(19) 0.0310(8) Uani 1 1 d . . .
H26 H -0.1220 0.7471 0.8234 0.037 Uiso 1 1 calc R . .
C27 C -0.0853(2) 0.7668(2) 0.72563(19) 0.0313(8) Uani 1 1 d . . .
C28 C 0.0217(2) 0.6156(2) 0.92201(18) 0.0305(8) Uani 1 1 d . . .
C29 C 0.0139(2) 0.5848(2) 0.99323(19) 0.0350(9) Uani 1 1 d . . .
C30 C 0.0794(2) 0.5750(2) 1.02372(19) 0.0371(9) Uani 1 1 d . . .
H30 H 0.0759 0.5549 1.0710 0.045 Uiso 1 1 calc R . .
C31 C 0.1503(2) 0.5940(2) 0.98683(18) 0.0339(9) Uani 1 1 d . . .
C32 C 0.1531(2) 0.6253(2) 0.91598(18) 0.0302(8) Uani 1 1 d . . .
C33 C -0.0610(2) 0.5680(2) 1.02991(18) 0.0354(9) Uani 1 1 d . . .
C34 C 0.2188(2) 0.5849(3) 1.0174(2) 0.0426(10) Uani 1 1 d . . .
C35 C 0.2374(2) 0.6791(2) 0.80807(18) 0.0272(8) Uani 1 1 d . . .
C36 C 0.1989(2) 0.6672(2) 0.76402(18) 0.0303(8) Uani 1 1 d . . .
H36 H 0.1579 0.6368 0.7806 0.036 Uiso 1 1 calc R . .
C37 C 0.2205(2) 0.6997(2) 0.69576(18) 0.0280(8) Uani 1 1 d . . .
H37 H 0.1935 0.6921 0.6658 0.034 Uiso 1 1 calc R . .
C38 C 0.2806(2) 0.74264(19) 0.67154(17) 0.0256(8) Uani 1 1 d . . .
C39 C 0.3196(2) 0.75498(19) 0.71585(18) 0.0268(8) Uani 1 1 d . . .
C40 C 0.2981(2) 0.72418(19) 0.78347(18) 0.0274(8) Uani 1 1 d . . .
H40 H 0.3240 0.7333 0.8132 0.033 Uiso 1 1 calc R . .
C41 C 0.3115(2) 0.78346(19) 0.59876(18) 0.0275(8) Uani 1 1 d . . .
H41 H 0.2842 0.7747 0.5670 0.033 Uiso 1 1 calc R . .
C42 C 0.3999(2) 0.75991(19) 0.59247(18) 0.0278(8) Uani 1 1 d . . .
C43 C 0.4422(2) 0.72938(19) 0.54868(19) 0.0319(8) Uani 1 1 d . . .
H43 H 0.4163 0.7203 0.5189 0.038 Uiso 1 1 calc R . .
C44 C 0.5235(2) 0.7122(2) 0.5490(2) 0.0382(10) Uani 1 1 d . . .
H44 H 0.5533 0.6918 0.5189 0.046 Uiso 1 1 calc R . .
C45 C 0.5609(2) 0.7249(2) 0.5931(2) 0.0379(9) Uani 1 1 d . . .
H45 H 0.6162 0.7131 0.5931 0.045 Uiso 1 1 calc R . .
C46 C 0.5181(2) 0.75496(19) 0.6375(2) 0.0324(9) Uani 1 1 d . . .
H46 H 0.5439 0.7633 0.6677 0.039 Uiso 1 1 calc R . .
C47 C 0.4377(2) 0.77245(19) 0.63703(18) 0.0282(8) Uani 1 1 d . . .
C48 C 0.3819(2) 0.80606(19) 0.68143(18) 0.0275(8) Uani 1 1 d . . .
H48 H 0.4091 0.8149 0.7132 0.033 Uiso 1 1 calc R . .
C49 C 0.3373(2) 0.87622(19) 0.63485(18) 0.0272(8) Uani 1 1 d . . .
C50 C 0.3246(2) 0.9440(2) 0.64023(19) 0.0298(8) Uani 1 1 d . . .
H50 H 0.3484 0.9519 0.6718 0.036 Uiso 1 1 calc R . .
C51 C 0.2758(2) 1.00038(19) 0.59782(18) 0.0276(8) Uani 1 1 d . . .
C52 C 0.2461(2) 0.9909(2) 0.54778(19) 0.0302(8) Uani 1 1 d . . .
H52 H 0.2180 1.0314 0.5161 0.036 Uiso 1 1 calc R . .
C53 C 0.2577(2) 0.9220(2) 0.54428(18) 0.0283(8) Uani 1 1 d . . .
H53 H 0.2357 0.9146 0.5115 0.034 Uiso 1 1 calc R . .
C54 C 0.3016(2) 0.8645(2) 0.58905(18) 0.0285(8) Uani 1 1 d . . .
C55 C 0.3457(2) 0.76699(19) 0.38875(17) 0.0247(7) Uani 1 1 d . . .
C56 C 0.3294(2) 0.8376(2) 0.39220(19) 0.0293(8) Uani 1 1 d . . .
C57 C 0.3923(2) 0.8746(2) 0.38614(19) 0.0300(8) Uani 1 1 d . . .
H57 H 0.3833 0.9224 0.3870 0.036 Uiso 1 1 calc R . .
C58 C 0.4680(2) 0.8413(2) 0.37880(19) 0.0308(8) Uani 1 1 d . . .
C59 C 0.4796(2) 0.76913(19) 0.37930(17) 0.0250(7) Uani 1 1 d . . .
C60 C 0.2498(2) 0.8680(2) 0.4011(2) 0.0327(9) Uani 1 1 d . . .
C61 C 0.5336(2) 0.8779(2) 0.3726(2) 0.0395(10) Uani 1 1 d . . .
C62 C 0.5763(2) 0.66128(19) 0.37777(17) 0.0249(7) Uani 1 1 d . . .
C63 C 0.6465(2) 0.64899(19) 0.34037(18) 0.0259(8) Uani 1 1 d . . .
H63 H 0.6769 0.6881 0.3146 0.031 Uiso 1 1 calc R . .
C64 C 0.6712(2) 0.5793(2) 0.34124(17) 0.0253(7) Uani 1 1 d . . .
C65 C 0.6268(2) 0.52147(19) 0.37882(17) 0.0245(7) Uani 1 1 d . . .
C66 C 0.5579(2) 0.5335(2) 0.41631(17) 0.0263(8) Uani 1 1 d . . .
H66 H 0.5276 0.4942 0.4418 0.032 Uiso 1 1 calc R . .
C67 C 0.5326(2) 0.60341(19) 0.41672(18) 0.0265(8) Uani 1 1 d . . .
H67 H 0.4858 0.6116 0.4434 0.032 Uiso 1 1 calc R . .
C68 C 0.6612(2) 0.44945(19) 0.37056(17) 0.0260(8) Uani 1 1 d . . .
H68 H 0.6289 0.4083 0.3970 0.031 Uiso 1 1 calc R . .
C69 C 0.7442(2) 0.4330(2) 0.38911(18) 0.0283(8) Uani 1 1 d . . .
C70 C 0.7759(2) 0.3699(2) 0.43791(19) 0.0340(9) Uani 1 1 d . . .
H70 H 0.7456 0.3304 0.4623 0.041 Uiso 1 1 calc R . .
C71 C 0.8522(3) 0.3647(2) 0.4510(2) 0.0403(10) Uani 1 1 d . . .
H71 H 0.8738 0.3218 0.4849 0.048 Uiso 1 1 calc R . .
C72 C 0.8971(2) 0.4219(3) 0.4148(2) 0.0415(10) Uani 1 1 d . . .
H72 H 0.9494 0.4176 0.4240 0.050 Uiso 1 1 calc R . .
C73 C 0.8662(2) 0.4859(2) 0.3647(2) 0.0358(9) Uani 1 1 d . . .
H73 H 0.8968 0.5251 0.3400 0.043 Uiso 1 1 calc R . .
C74 C 0.7896(2) 0.4905(2) 0.35226(17) 0.0282(8) Uani 1 1 d . . .
C75 C 0.7450(2) 0.5562(2) 0.30154(18) 0.0266(8) Uani 1 1 d . . .
H75 H 0.7774 0.5972 0.2750 0.032 Uiso 1 1 calc R . .
C76 C 0.7137(2) 0.52620(19) 0.25863(17) 0.0253(7) Uani 1 1 d . . .
C77 C 0.7239(2) 0.5526(2) 0.18983(17) 0.0268(8) Uani 1 1 d . . .
H77 H 0.7548 0.5915 0.1647 0.032 Uiso 1 1 calc R . .
C78 C 0.6878(2) 0.5208(2) 0.15797(17) 0.0272(8) Uani 1 1 d . . .
C79 C 0.6438(2) 0.4637(2) 0.19471(18) 0.0287(8) Uani 1 1 d . . .
H79 H 0.6206 0.4417 0.1727 0.034 Uiso 1 1 calc R . .
C80 C 0.6332(2) 0.43789(19) 0.26420(17) 0.0256(7) Uani 1 1 d . . .
H80 H 0.6022 0.3991 0.2895 0.031 Uiso 1 1 calc R . .
C81 C 0.6680(2) 0.46933(19) 0.29566(17) 0.0256(8) Uani 1 1 d . . .
C82 C 0.6392(2) 0.5644(2) 0.04871(18) 0.0303(8) Uani 1 1 d . . .
C83 C 0.6565(2) 0.5872(2) -0.02162(18) 0.0347(9) Uani 1 1 d . . .
C84 C 0.5949(2) 0.6026(2) -0.05973(18) 0.0340(9) Uani 1 1 d . . .
H84 H 0.6049 0.6180 -0.1067 0.041 Uiso 1 1 calc R . .
C85 C 0.5194(2) 0.5953(2) -0.02861(18) 0.0303(8) Uani 1 1 d . . .
C86 C 0.5066(2) 0.5727(2) 0.04186(17) 0.0279(8) Uani 1 1 d . . .
C87 C 0.7348(2) 0.5936(3) -0.05216(19) 0.0422(10) Uani 1 1 d . . .
C88 C 0.4543(2) 0.6088(2) -0.06439(18) 0.0319(9) Uani 1 1 d . . .
C89 C 0.4100(2) 0.5400(2) 0.14257(17) 0.0281(8) Uani 1 1 d . . .
C90 C 0.3448(2) 0.5798(2) 0.16462(17) 0.0278(8) Uani 1 1 d . . .
H90 H 0.3205 0.6243 0.1342 0.033 Uiso 1 1 calc R . .
C91 C 0.3166(2) 0.5534(2) 0.23106(17) 0.0265(8) Uani 1 1 d . . .
C92 C 0.3528(2) 0.48815(19) 0.27603(17) 0.0251(8) Uani 1 1 d . . .
C93 C 0.4172(2) 0.4498(2) 0.25449(17) 0.0263(8) Uani 1 1 d . . .
H93 H 0.4422 0.4060 0.2852 0.032 Uiso 1 1 calc R . .
C94 C 0.4459(2) 0.4758(2) 0.18672(18) 0.0282(8) Uani 1 1 d . . .
H94 H 0.4901 0.4491 0.1712 0.034 Uiso 1 1 calc R . .
C95 C 0.3097(2) 0.46691(19) 0.34663(17) 0.0248(7) Uani 1 1 d . . .
H95 H 0.3350 0.4204 0.3792 0.030 Uiso 1 1 calc R . .
C96 C 0.2262(2) 0.46145(19) 0.33911(17) 0.0263(8) Uani 1 1 d . . .
C97 C 0.1862(2) 0.4008(2) 0.3692(2) 0.0327(9) Uani 1 1 d . . .
H97 H 0.2095 0.3567 0.4007 0.039 Uiso 1 1 calc R . .
C98 C 0.1119(2) 0.4044(2) 0.3532(2) 0.0402(10) Uani 1 1 d . . .
H98 H 0.0841 0.3627 0.3742 0.048 Uiso 1 1 calc R . .
C99 C 0.0780(2) 0.4680(2) 0.3071(2) 0.0390(10) Uani 1 1 d . . .
H99 H 0.0275 0.4693 0.2959 0.047 Uiso 1 1 calc R . .
C100 C 0.1167(2) 0.5302(2) 0.2769(2) 0.0352(9) Uani 1 1 d . . .
H100 H 0.0928 0.5743 0.2457 0.042 Uiso 1 1 calc R . .
C101 C 0.1909(2) 0.5268(2) 0.29293(18) 0.0281(8) Uani 1 1 d . . .
C102 C 0.2440(2) 0.5875(2) 0.26244(17) 0.0265(8) Uani 1 1 d . . .
H102 H 0.2188 0.6342 0.2300 0.032 Uiso 1 1 calc R . .
C103 C 0.2708(2) 0.59720(19) 0.32016(17) 0.0250(8) Uani 1 1 d . . .
C104 C 0.2644(2) 0.66323(19) 0.32786(18) 0.0254(7) Uani 1 1 d . . .
H104 H 0.2403 0.7073 0.2968 0.031 Uiso 1 1 calc R . .
C105 C 0.2943(2) 0.66347(19) 0.38243(17) 0.0252(8) Uani 1 1 d . . .
C106 C 0.3294(2) 0.59892(19) 0.42810(17) 0.0266(8) Uani 1 1 d . . .
H106 H 0.3487 0.5997 0.4653 0.032 Uiso 1 1 calc R . .
C107 C 0.3360(2) 0.5330(2) 0.41905(17) 0.0272(8) Uani 1 1 d . . .
H107 H 0.3606 0.4889 0.4497 0.033 Uiso 1 1 calc R . .
C108 C 0.3065(2) 0.53223(19) 0.36486(17) 0.0249(7) Uani 1 1 d . . .
O1W O -0.1453(3) 0.6994(2) 0.2858(2) 0.0829(12) Uani 1 1 d U . .
O2W O 0.7252(4) 0.7863(4) -0.1391(4) 0.124(4) Uani 0.833(18) 1 d PU . .
O1 O 0.1457(2) 1.37276(19) 0.57971(19) 0.0617(9) Uani 1 1 d U . .
H1A H 0.1555 1.3593 0.6191 0.093 Uiso 1 1 d R . .
C109 C 0.2070(3) 1.4095(3) 0.5355(2) 0.0529(12) Uani 1 1 d U . .
H10A H 0.2116 1.4531 0.5436 0.079 Uiso 1 1 calc R . .
H10B H 0.1958 1.4247 0.4895 0.079 Uiso 1 1 calc R . .
H10C H 0.2564 1.3765 0.5424 0.079 Uiso 1 1 calc R . .
O2 O 0.6855(3) 0.7050(2) -0.20221(19) 0.0800(12) Uani 1 1 d U . .
H2 H 0.6398 0.7148 -0.2131 0.120 Uiso 1 1 d R . .
C110 C 0.7318(4) 0.6618(3) -0.2349(3) 0.0671(15) Uani 1 1 d U . .
H11A H 0.7869 0.6576 -0.2286 0.101 Uiso 1 1 calc R . .
H11B H 0.7259 0.6851 -0.2826 0.101 Uiso 1 1 calc R . .
H11C H 0.7148 0.6127 -0.2164 0.101 Uiso 1 1 calc R . .
O3 O 0.5244(3) 0.6483(3) 0.1649(2) 0.0913(14) Uani 1 1 d U . .
H3B H 0.5296 0.6125 0.1533 0.137 Uiso 1 1 d R . .
C111 C 0.5011(3) 0.6238(3) 0.2356(3) 0.0661(14) Uani 1 1 d U . .
H11D H 0.5480 0.6062 0.2592 0.099 Uiso 1 1 calc R . .
H11E H 0.4687 0.5838 0.2497 0.099 Uiso 1 1 calc R . .
H11F H 0.4709 0.6649 0.2459 0.099 Uiso 1 1 calc R . .
O4 O 0.9396(4) 0.4155(3) 0.5824(3) 0.073(2) Uani 0.651(9) 1 d PU A 1
H4 H 0.9400 0.3736 0.6134 0.110 Uiso 0.651(9) 1 d PR A 1
C112 C 1.0045(4) 0.4160(4) 0.5358(3) 0.0402(18) Uani 0.651(9) 1 d PU A 1
H11G H 1.0063 0.4659 0.5016 0.060 Uiso 0.651(9) 1 calc PR A 1
H11H H 1.0005 0.3821 0.5150 0.060 Uiso 0.651(9) 1 calc PR A 1
H11I H 1.0523 0.4004 0.5580 0.060 Uiso 0.651(9) 1 calc PR A 1
O5 O 0.5645(4) 0.8102(4) 0.7541(3) 0.075(2) Uani 0.675(10) 1 d PU B 2
H5 H 0.5552 0.8558 0.7326 0.113 Uiso 0.675(10) 1 d PR B 2
C113 C 0.5137(7) 0.7893(7) 0.8132(6) 0.101(4) Uani 0.675(10) 1 d PU B 2
H11J H 0.5435 0.7755 0.8511 0.151 Uiso 0.675(10) 1 calc PR B 2
H11K H 0.4889 0.7471 0.8177 0.151 Uiso 0.675(10) 1 calc PR B 2
H11L H 0.4733 0.8304 0.8123 0.151 Uiso 0.675(10) 1 calc PR B 2
C114 C 0.1153(5) 0.8594(5) 0.7317(4) 0.060(3) Uani 0.630(10) 1 d PU C 3
H11M H 0.1677 0.8313 0.7359 0.090 Uiso 0.630(10) 1 calc PR C 3
H11N H 0.0967 0.8636 0.6909 0.090 Uiso 0.630(10) 1 calc PR C 3
H11O H 0.0791 0.8340 0.7703 0.090 Uiso 0.630(10) 1 calc PR C 3
O6 O 0.1186(7) 0.9254(7) 0.7292(5) 0.145(4) Uani 0.630(10) 1 d PU C 3
H6A H 0.1459 0.9221 0.7583 0.217 Uiso 0.630(10) 1 d PR C 3
O7 O 0.5065(7) 0.9360(5) 0.5076(5) 0.144(5) Uani 0.657(14) 1 d PDU . 4
C115 C 0.5212(9) 0.9884(8) 0.5305(7) 0.121(5) Uani 0.657(14) 1 d PDU . 4
O8 O -0.0396(6) 0.6539(5) 0.2010(5) 0.103(4) Uani 0.527(10) 1 d PDU D 5
H8A H 0.0075 0.6613 0.1877 0.154 Uiso 0.527(10) 1 d PR D 5
C116 C -0.0608(7) 0.6103(7) 0.1720(6) 0.080(4) Uani 0.527(10) 1 d PDU D 5
H11P H -0.0351 0.5599 0.1919 0.120 Uiso 0.527(10) 1 calc PR D 5
H11Q H -0.0443 0.6305 0.1240 0.120 Uiso 0.527(10) 1 calc PR D 5
H11R H -0.1179 0.6102 0.1798 0.120 Uiso 0.527(10) 1 calc PR D 5
O3W O 1.0045(6) 0.4555(6) 0.5644(6) 0.074(4) Uani 0.349(9) 1 d PU A 6
O4W O 0.5725(8) 0.9515(6) 0.7141(7) 0.148(7) Uani 0.54(2) 1 d PU E 7
O5W O -0.2494(7) 0.7989(7) 0.2076(6) 0.135(4) Uani 0.50 1 d PU F 8
O6W O 0.5956(9) 0.8541(7) 0.2303(7) 0.085(4) Uani 0.30 1 d PU G 8
O10 O 0.5512(8) 0.9737(7) 0.5790(7) 0.136(5) Uani 0.520(14) 1 d PDU H 9
H10 H 0.5134 0.9528 0.5792 0.204 Uiso 0.520(14) 1 d PR H 9
C118 C 0.5645(10) 0.9596(9) 0.6443(8) 0.114(6) Uani 0.520(14) 1 d PDU H 9
H11S H 0.5469 1.0040 0.6537 0.171 Uiso 0.520(14) 1 calc PR H 9
H11T H 0.6207 0.9454 0.6487 0.171 Uiso 0.520(14) 1 calc PR H 9
H11U H 0.5353 0.9196 0.6760 0.171 Uiso 0.520(14) 1 calc PR H 9
O7W O 0.5419(9) 0.9988(8) 0.2049(7) 0.115(7) Uani 0.370(17) 1 d PU I 2
O8W O 0.0727(11) 0.8104(10) 0.8029(10) 0.137(7) Uani 0.370(10) 1 d PU C 2
O9W O 0.6326(13) 0.7473(12) 0.0894(11) 0.228(14) Uani 0.50(3) 1 d PU J 2
O9 O 0.6806(14) 0.9589(12) 0.7549(11) 0.178(8) Uani 0.40 1 d PDU . .
H9A H 0.6417 0.9359 0.7739 0.267 Uiso 0.40 1 d PR . .
C117 C 0.7440(14) 0.9249(14) 0.7905(13) 0.141(9) Uani 0.40 1 d PDU . .
H11V H 0.7477 0.9496 0.8199 0.211 Uiso 0.40 1 calc PR . .
H11W H 0.7922 0.9277 0.7597 0.211 Uiso 0.40 1 calc PR . .
H11$ H 0.7372 0.8732 0.8173 0.211 Uiso 0.40 1 calc PR . .
O10W O 0.6629(15) 1.0589(13) 0.1991(11) 0.109(11) Uani 0.231(16) 1 d PU . .
O11W O 0.7373(15) 0.7194(13) 0.0019(12) 0.173(13) Uani 0.36(2) 1 d PU . .
O12W O 0.4152(15) 0.7598(14) 0.0954(13) 0.130(8) Uani 0.25 1 d PU . .
O13W O 0.073(2) 0.7646(18) 0.2244(16) 0.115(16) Uani 0.179(17) 1 d PU . .

loop_
_atom_site_aniso_label
_atom_site_aniso_U_11
_atom_site_aniso_U_22
_atom_site_aniso_U_33
_atom_site_aniso_U_23
_atom_site_aniso_U_13
_atom_site_aniso_U_12
N1 0.0186(16) 0.0274(16) 0.0499(19) -0.0194(14) -0.0096(14) -0.0006(12)
N2 0.0201(16) 0.0225(15) 0.0462(18) -0.0134(14) -0.0089(13) -0.0038(12)
N3 0.0188(16) 0.0257(16) 0.056(2) -0.0187(15) -0.0089(14) -0.0020(13)
N4 0.028(2) 0.050(2) 0.126(4) -0.058(3) -0.022(2) 0.0041(18)
N5 0.0245(19) 0.041(2) 0.079(3) -0.0333(19) -0.0137(17) 0.0033(16)
N6 0.0202(16) 0.050(2) 0.0301(17) -0.0086(15) -0.0026(13) -0.0113(14)
N7 0.0213(16) 0.0396(18) 0.0311(16) -0.0115(14) -0.0045(13) -0.0061(14)
N8 0.0189(16) 0.0477(19) 0.0317(17) -0.0161(15) -0.0042(13) -0.0081(14)
N9 0.0264(19) 0.070(3) 0.0377(19) -0.0208(18) 0.0019(16) -0.0119(17)
N10 0.030(2) 0.110(4) 0.037(2) -0.030(2) -0.0029(16) -0.018(2)
N11 0.0174(15) 0.0291(16) 0.0427(18) -0.0217(14) -0.0033(13) -0.0006(12)
N12 0.0190(15) 0.0272(15) 0.0379(17) -0.0182(13) -0.0053(13) -0.0003(12)
N13 0.0206(16) 0.0254(15) 0.0431(18) -0.0178(14) -0.0042(13) -0.0035(12)
N14 0.026(2) 0.045(2) 0.072(3) -0.0354(19) -0.0090(17) 0.0022(16)
N15 0.029(2) 0.040(2) 0.114(4) -0.041(2) -0.009(2) -0.0042(17)
N16 0.0176(16) 0.052(2) 0.0257(16) -0.0119(14) -0.0019(12) -0.0069(14)
N17 0.0207(16) 0.0415(18) 0.0276(16) -0.0135(14) -0.0031(13) -0.0069(13)
N18 0.0197(16) 0.051(2) 0.0260(16) -0.0157(14) -0.0037(13) -0.0067(14)
N19 0.028(2) 0.104(3) 0.034(2) -0.011(2) -0.0012(16) -0.020(2)
N20 0.0311(19) 0.060(2) 0.0310(17) -0.0195(16) -0.0054(15) -0.0064(17)
C1 0.0211(19) 0.0269(19) 0.040(2) -0.0157(16) -0.0065(15) -0.0017(15)
C2 0.023(2) 0.033(2) 0.057(3) -0.0262(19) -0.0097(17) -0.0017(16)
C3 0.027(2) 0.032(2) 0.067(3) -0.030(2) -0.0120(19) 0.0027(17)
C4 0.0210(19) 0.0277(19) 0.050(2) -0.0212(17) -0.0078(16) -0.0006(15)
C5 0.0229(19) 0.0270(19) 0.039(2) -0.0124(16) -0.0086(16) -0.0003(15)
C6 0.026(2) 0.037(2) 0.084(3) -0.041(2) -0.013(2) 0.0053(18)
C7 0.027(2) 0.029(2) 0.056(3) -0.0235(19) -0.0101(18) -0.0006(17)
C8 0.0209(19) 0.0237(18) 0.047(2) -0.0140(16) -0.0134(16) -0.0002(15)
C9 0.024(2) 0.030(2) 0.049(2) -0.0158(18) -0.0077(17) -0.0028(16)
C10 0.0210(19) 0.0284(19) 0.043(2) -0.0075(16) -0.0075(16) -0.0062(15)
C11 0.030(2) 0.0259(18) 0.036(2) -0.0090(16) -0.0129(16) -0.0060(16)
C12 0.0261(19) 0.0293(19) 0.035(2) -0.0115(16) -0.0075(16) -0.0051(15)
C13 0.0237(19) 0.0293(19) 0.037(2) -0.0091(16) -0.0066(16) -0.0074(15)
C14 0.026(2) 0.0276(19) 0.045(2) -0.0106(17) -0.0036(17) -0.0087(16)
C15 0.031(2) 0.0249(19) 0.051(2) -0.0023(18) -0.0124(19) -0.0120(17)
C16 0.032(2) 0.037(2) 0.057(3) -0.003(2) -0.014(2) -0.0102(18)
C17 0.039(3) 0.047(3) 0.068(3) 0.008(2) -0.027(2) -0.021(2)
C18 0.056(3) 0.046(3) 0.056(3) -0.001(2) -0.029(3) -0.028(2)
C19 0.055(3) 0.035(2) 0.042(2) -0.0026(18) -0.019(2) -0.022(2)
C20 0.037(2) 0.0255(19) 0.039(2) -0.0001(16) -0.0130(18) -0.0128(17)
C21 0.035(2) 0.0287(19) 0.034(2) -0.0098(16) -0.0069(16) -0.0121(17)
C22 0.0252(19) 0.0291(19) 0.035(2) -0.0129(16) -0.0062(16) -0.0106(15)
C23 0.025(2) 0.0299(19) 0.039(2) -0.0136(16) -0.0072(16) -0.0087(16)
C24 0.0242(19) 0.0304(19) 0.038(2) -0.0106(16) -0.0087(16) -0.0066(16)
C25 0.0230(19) 0.038(2) 0.035(2) -0.0093(17) -0.0064(16) -0.0110(16)
C26 0.0215(19) 0.034(2) 0.038(2) -0.0131(17) -0.0020(16) -0.0093(16)
C27 0.0223(19) 0.031(2) 0.042(2) -0.0116(17) -0.0062(16) -0.0106(16)
C28 0.0228(19) 0.037(2) 0.0319(19) -0.0115(16) -0.0039(15) -0.0067(16)
C29 0.023(2) 0.052(2) 0.032(2) -0.0171(18) 0.0004(16) -0.0088(18)
C30 0.026(2) 0.056(3) 0.031(2) -0.0176(18) -0.0040(16) -0.0064(18)
C31 0.0194(19) 0.054(2) 0.031(2) -0.0183(18) -0.0044(15) -0.0053(17)
C32 0.0203(19) 0.042(2) 0.0308(19) -0.0167(17) -0.0003(15) -0.0064(16)
C33 0.027(2) 0.054(3) 0.0254(19) -0.0141(18) -0.0055(16) -0.0067(18)
C34 0.028(2) 0.072(3) 0.030(2) -0.021(2) 0.0015(17) -0.011(2)
C35 0.0184(18) 0.035(2) 0.0316(19) -0.0162(16) -0.0048(15) -0.0007(15)
C36 0.0195(18) 0.037(2) 0.038(2) -0.0180(17) -0.0025(15) -0.0063(16)
C37 0.0252(19) 0.0316(19) 0.0333(19) -0.0193(16) -0.0030(15) -0.0027(15)
C38 0.0236(19) 0.0237(17) 0.0317(19) -0.0139(15) -0.0030(15) -0.0006(14)
C39 0.0201(18) 0.0222(17) 0.040(2) -0.0140(15) -0.0057(15) 0.0013(14)
C40 0.0228(19) 0.0282(18) 0.035(2) -0.0163(16) -0.0073(15) -0.0004(15)
C41 0.0250(19) 0.0279(19) 0.0323(19) -0.0149(15) -0.0032(15) -0.0022(15)
C42 0.028(2) 0.0195(17) 0.0321(19) -0.0068(14) 0.0008(15) -0.0043(15)
C43 0.031(2) 0.0253(19) 0.036(2) -0.0104(16) -0.0014(16) -0.0015(16)
C44 0.039(2) 0.028(2) 0.042(2) -0.0128(17) 0.0084(19) -0.0041(17)
C45 0.025(2) 0.032(2) 0.052(2) -0.0129(18) 0.0013(18) -0.0045(17)
C46 0.026(2) 0.0247(19) 0.044(2) -0.0102(16) -0.0038(17) -0.0067(15)
C47 0.027(2) 0.0216(17) 0.0351(19) -0.0095(15) -0.0028(15) -0.0049(15)
C48 0.0226(19) 0.0238(18) 0.037(2) -0.0114(15) -0.0064(15) -0.0030(15)
C49 0.0213(18) 0.0261(18) 0.037(2) -0.0129(16) -0.0040(15) -0.0062(15)
C50 0.0228(19) 0.0283(19) 0.043(2) -0.0177(17) -0.0041(16) -0.0052(15)
C51 0.0215(18) 0.0250(18) 0.040(2) -0.0154(16) -0.0030(15) -0.0059(15)
C52 0.0233(19) 0.0267(19) 0.041(2) -0.0127(16) -0.0079(16) -0.0004(15)
C53 0.0243(19) 0.0317(19) 0.0324(19) -0.0142(16) -0.0062(15) -0.0048(15)
C54 0.0252(19) 0.0285(19) 0.036(2) -0.0179(16) -0.0001(16) -0.0050(15)
C55 0.0218(18) 0.0273(18) 0.0288(18) -0.0143(15) -0.0024(14) -0.0046(14)
C56 0.0204(19) 0.0299(19) 0.043(2) -0.0203(17) -0.0079(16) 0.0015(15)
C57 0.0228(19) 0.0267(19) 0.046(2) -0.0207(17) -0.0061(16) -0.0001(15)
C58 0.0215(19) 0.031(2) 0.046(2) -0.0200(17) -0.0056(16) -0.0040(15)
C59 0.0178(17) 0.0262(18) 0.0343(19) -0.0149(15) -0.0045(14) -0.0018(14)
C60 0.027(2) 0.030(2) 0.051(2) -0.0248(18) -0.0127(18) 0.0004(16)
C61 0.026(2) 0.030(2) 0.071(3) -0.028(2) -0.0064(19) -0.0008(17)
C62 0.0197(18) 0.0263(18) 0.0300(18) -0.0124(15) -0.0046(14) -0.0006(14)
C63 0.0183(18) 0.0290(19) 0.0351(19) -0.0144(15) -0.0074(15) -0.0048(14)
C64 0.0194(18) 0.0325(19) 0.0285(18) -0.0159(15) -0.0038(14) -0.0034(15)
C65 0.0213(18) 0.0280(18) 0.0269(18) -0.0135(15) -0.0029(14) -0.0026(15)
C66 0.0251(19) 0.0286(18) 0.0259(18) -0.0109(15) -0.0019(15) -0.0045(15)
C67 0.0215(18) 0.0267(18) 0.0320(19) -0.0133(15) -0.0029(15) -0.0002(15)
C68 0.0241(19) 0.0288(19) 0.0254(18) -0.0119(15) -0.0033(14) -0.0007(15)
C69 0.0258(19) 0.033(2) 0.0308(19) -0.0185(16) -0.0049(15) 0.0014(16)
C70 0.034(2) 0.037(2) 0.034(2) -0.0201(17) -0.0021(17) 0.0026(17)
C71 0.038(2) 0.047(2) 0.034(2) -0.0182(19) -0.0145(18) 0.014(2)
C72 0.029(2) 0.059(3) 0.041(2) -0.027(2) -0.0117(18) 0.008(2)
C73 0.025(2) 0.050(2) 0.042(2) -0.030(2) -0.0079(17) 0.0035(18)
C74 0.0243(19) 0.038(2) 0.0291(19) -0.0221(16) -0.0024(15) 0.0022(16)
C75 0.0194(18) 0.0294(19) 0.0345(19) -0.0169(16) -0.0018(15) -0.0018(15)
C76 0.0186(18) 0.0302(19) 0.0304(18) -0.0157(15) -0.0040(14) -0.0004(14)
C77 0.0169(17) 0.0326(19) 0.0309(19) -0.0131(15) -0.0020(14) -0.0018(15)
C78 0.0205(18) 0.037(2) 0.0227(17) -0.0117(15) -0.0038(14) 0.0002(15)
C79 0.0219(19) 0.036(2) 0.0330(19) -0.0180(16) -0.0075(15) 0.0009(15)
C80 0.0226(18) 0.0244(18) 0.0315(18) -0.0110(15) -0.0060(15) -0.0035(14)
C81 0.0210(18) 0.0291(18) 0.0270(18) -0.0133(15) -0.0015(14) 0.0012(15)
C82 0.0223(19) 0.040(2) 0.0293(19) -0.0121(16) -0.0026(15) -0.0082(16)
C83 0.023(2) 0.054(2) 0.0274(19) -0.0135(18) -0.0037(15) -0.0087(18)
C84 0.028(2) 0.050(2) 0.0232(18) -0.0117(17) -0.0007(15) -0.0102(18)
C85 0.0220(19) 0.042(2) 0.0273(18) -0.0129(16) -0.0046(15) -0.0044(16)
C86 0.0183(18) 0.038(2) 0.0279(18) -0.0126(16) -0.0042(15) -0.0035(15)
C87 0.029(2) 0.071(3) 0.027(2) -0.014(2) -0.0078(17) -0.014(2)
C88 0.025(2) 0.047(2) 0.0261(18) -0.0179(17) -0.0008(16) -0.0046(17)
C89 0.0200(18) 0.041(2) 0.0270(18) -0.0159(16) -0.0005(14) -0.0084(16)
C90 0.0206(18) 0.035(2) 0.0305(19) -0.0132(16) -0.0065(15) -0.0057(15)
C91 0.0230(19) 0.0312(19) 0.0317(19) -0.0168(16) -0.0035(15) -0.0073(15)
C92 0.0246(19) 0.0291(18) 0.0259(17) -0.0127(15) -0.0020(14) -0.0096(15)
C93 0.0228(19) 0.0286(18) 0.0285(18) -0.0123(15) -0.0028(15) -0.0025(15)
C94 0.0200(18) 0.034(2) 0.034(2) -0.0170(16) -0.0010(15) -0.0045(15)
C95 0.0256(19) 0.0232(17) 0.0258(17) -0.0080(14) -0.0026(14) -0.0074(14)
C96 0.0238(19) 0.0299(19) 0.0305(18) -0.0183(15) 0.0021(15) -0.0053(15)
C97 0.032(2) 0.031(2) 0.042(2) -0.0210(17) 0.0031(17) -0.0096(16)
C98 0.034(2) 0.041(2) 0.055(3) -0.026(2) 0.0002(19) -0.0139(19)
C99 0.024(2) 0.049(3) 0.057(3) -0.030(2) -0.0034(18) -0.0117(18)
C100 0.024(2) 0.044(2) 0.044(2) -0.0250(19) -0.0050(17) -0.0025(17)
C101 0.0217(19) 0.034(2) 0.036(2) -0.0220(17) 0.0029(15) -0.0074(15)
C102 0.0241(19) 0.0290(19) 0.0281(18) -0.0123(15) -0.0047(15) -0.0030(15)
C103 0.0178(17) 0.0318(19) 0.0288(18) -0.0145(15) 0.0012(14) -0.0084(14)
C104 0.0184(18) 0.0263(18) 0.0331(19) -0.0131(15) -0.0009(14) -0.0047(14)
C105 0.0193(18) 0.0279(18) 0.0330(19) -0.0170(15) -0.0011(14) -0.0031(14)
C106 0.0228(18) 0.0317(19) 0.0294(18) -0.0159(16) -0.0006(15) -0.0061(15)
C107 0.0246(19) 0.0271(18) 0.0303(19) -0.0114(15) -0.0017(15) -0.0047(15)
C108 0.0220(18) 0.0263(18) 0.0284(18) -0.0133(15) 0.0023(14) -0.0059(14)
O1W 0.085(3) 0.084(3) 0.084(3) -0.037(2) 0.002(2) -0.025(2)
O2W 0.106(5) 0.137(6) 0.166(6) -0.097(5) -0.011(4) -0.017(4)
O1 0.052(2) 0.053(2) 0.078(2) -0.0198(17) -0.0090(18) -0.0148(16)
C109 0.052(3) 0.056(3) 0.055(3) -0.025(2) -0.007(2) -0.007(2)
O2 0.092(3) 0.083(3) 0.057(2) -0.023(2) 0.007(2) -0.014(2)
C110 0.096(4) 0.063(3) 0.050(3) -0.027(2) 0.007(3) -0.031(3)
O3 0.098(3) 0.087(3) 0.098(3) -0.047(3) -0.005(3) -0.013(3)
C111 0.064(3) 0.070(3) 0.069(3) -0.025(3) -0.024(3) -0.010(3)
O4 0.079(4) 0.076(4) 0.066(4) -0.029(3) 0.006(3) -0.023(3)
C112 0.025(3) 0.063(4) 0.031(3) -0.016(3) -0.002(2) -0.007(3)
O5 0.081(4) 0.084(4) 0.078(4) -0.049(3) -0.014(3) -0.009(3)
C113 0.075(6) 0.101(7) 0.113(7) -0.026(5) -0.025(5) -0.002(5)
C114 0.067(5) 0.051(4) 0.053(4) -0.022(4) -0.015(4) 0.024(4)
O6 0.141(8) 0.155(8) 0.141(7) -0.057(6) -0.018(6) -0.022(6)
O7 0.184(9) 0.098(6) 0.145(7) -0.050(5) 0.016(6) -0.029(6)
C115 0.118(9) 0.129(8) 0.097(7) -0.037(7) -0.007(6) 0.007(7)
O8 0.088(6) 0.123(7) 0.113(6) -0.067(5) -0.026(5) 0.015(5)
C116 0.066(6) 0.126(8) 0.069(6) -0.063(6) -0.014(5) 0.002(6)
O3W 0.048(6) 0.062(6) 0.093(7) -0.004(5) -0.005(5) -0.020(5)
O4W 0.154(10) 0.096(7) 0.145(9) -0.027(6) 0.026(6) 0.015(6)
O5W 0.100(7) 0.145(8) 0.109(7) -0.012(6) -0.010(6) 0.017(6)
O6W 0.085(8) 0.071(7) 0.070(7) -0.013(5) 0.021(6) -0.002(6)
O10 0.120(8) 0.140(8) 0.147(9) -0.066(7) -0.027(6) 0.024(6)
C118 0.114(10) 0.097(8) 0.162(10) -0.076(8) -0.035(7) -0.005(7)
O7W 0.118(10) 0.091(9) 0.109(10) -0.031(6) 0.001(7) 0.018(6)
O8W 0.124(10) 0.145(10) 0.153(11) -0.063(8) -0.014(7) -0.031(7)
O9W 0.232(17) 0.207(16) 0.250(17) -0.094(10) -0.004(9) -0.043(9)
O9 0.187(11) 0.176(11) 0.179(11) -0.075(8) -0.032(8) -0.015(8)
C117 0.154(12) 0.133(11) 0.139(12) -0.062(9) 0.002(9) -0.020(9)
O10W 0.121(14) 0.114(13) 0.091(12) -0.047(9) -0.014(8) 0.005(8)
O11W 0.184(16) 0.161(15) 0.171(15) -0.065(9) -0.012(9) -0.020(9)
O12W 0.124(11) 0.117(11) 0.132(11) -0.028(8) -0.034(8) -0.003(8)
O13W 0.124(18) 0.115(18) 0.112(17) -0.052(10) -0.021(9) -0.003(9)

loop_
_atom_type_symbol
_atom_type_description
_atom_type_scat_dispersion_real
_atom_type_scat_dispersion_imag
_atom_type_scat_source
C C 0.0033 0.0016 'International Tables Vol C Tables 4.2.6.8 and 6.1.1.4'
H H 0.0000 0.0000 'International Tables Vol C Tables 4.2.6.8 and 6.1.1.4'
N N 0.0061 0.0033 'International Tables Vol C Tables 4.2.6.8 and 6.1.1.4'
O O 0.0106 0.0060 'International Tables Vol C Tables 4.2.6.8 and 6.1.1.4'

loop_
_geom_angle_atom_site_label_1
_geom_angle_atom_site_label_2
_geom_angle_atom_site_label_3
_geom_angle
_geom_angle_site_symmetry_1
_geom_angle_site_symmetry_3
_geom_angle_publ_flag
C1 N1 C51 123.8(3) . . ?
C1 N1 H1 118.1 . . ?
C51 N1 H1 118.1 . . ?
C5 N2 C1 120.2(3) . . ?
C5 N3 C8 128.3(3) . . ?
C5 N3 H3A 115.8 . . ?
C8 N3 H3A 115.8 . . ?
C28 N6 C25 123.9(3) . . ?
C28 N6 H6 118.1 . . ?
C25 N6 H6 118.1 . . ?
C32 N7 C28 119.3(3) . . ?
C32 N8 C35 128.6(3) . . ?
C32 N8 H8 115.7 . . ?
C35 N8 H8 115.7 . . ?
C55 N11 C105 125.5(3) . . ?
C55 N11 H11 117.3 . . ?
C105 N11 H11 117.3 . . ?
C59 N12 C55 119.6(3) . . ?
C59 N13 C62 127.9(3) . . ?
C59 N13 H13A 116.0 . . ?
C62 N13 H13A 116.0 . . ?
C82 N16 C78 125.2(3) . . ?
C82 N16 H16A 117.4 . . ?
C78 N16 H16A 117.4 . . ?
C86 N17 C82 119.3(3) . . ?
C86 N18 C89 127.2(3) . . ?
C86 N18 H18A 116.4 . . ?
C89 N18 H18A 116.4 . . ?
N2 C1 N1 119.1(3) . . ?
N2 C1 C2 122.0(3) . . ?
N1 C1 C2 119.0(3) . . ?
C3 C2 C6 121.7(3) . . ?
C3 C2 C1 117.7(3) . . ?
C6 C2 C1 120.5(3) . . ?
C4 C3 C2 120.1(3) . . ?
C4 C3 H3 119.9 . . ?
C2 C3 H3 119.9 . . ?
C3 C4 C7 122.6(3) . . ?
C3 C4 C5 118.5(3) . . ?
C7 C4 C5 118.9(3) . . ?
N2 C5 N3 119.8(3) . . ?
N2 C5 C4 121.4(3) . . ?
N3 C5 C4 118.7(3) . . ?
N4 C6 C2 176.5(4) . . ?
N5 C7 C4 176.0(4) . . ?
C13 C8 C9 120.6(3) . . ?
C13 C8 N3 123.4(3) . . ?
C9 C8 N3 115.9(3) . . ?
C10 C9 C8 118.6(4) . . ?
C10 C9 H9 120.7 . . ?
C8 C9 H9 120.7 . . ?
C9 C10 C11 121.3(4) . . ?
C9 C10 C14 125.1(4) . . ?
C11 C10 C14 113.6(3) . . ?
C12 C11 C10 119.5(3) . . ?
C12 C11 C21 127.7(4) . . ?
C10 C11 C21 112.8(3) . . ?
C11 C12 C13 119.6(4) . . ?
C11 C12 H12 120.2 . . ?
C13 C12 H12 120.2 . . ?
C8 C13 C12 120.2(3) . . ?
C8 C13 H13 119.9 . . ?
C12 C13 H13 119.9 . . ?
C27 C14 C15 106.0(3) . . ?
C27 C14 C10 104.9(3) . . ?
C15 C14 C10 104.7(3) . . ?
C27 C14 H14 113.4 . . ?
C15 C14 H14 113.4 . . ?
C10 C14 H14 113.4 . . ?
C20 C15 C16 121.3(4) . . ?
C20 C15 C14 113.2(3) . . ?
C16 C15 C14 125.5(4) . . ?
C15 C16 C17 118.5(5) . . ?
C15 C16 H16 120.8 . . ?
C17 C16 H16 120.8 . . ?
C18 C17 C16 120.5(4) . . ?
C18 C17 H17 119.8 . . ?
C16 C17 H17 119.8 . . ?
C17 C18 C19 120.9(4) . . ?
C17 C18 H18 119.6 . . ?
C19 C18 H18 119.6 . . ?
C20 C19 C18 119.0(5) . . ?
C20 C19 H19 120.5 . . ?
C18 C19 H19 120.5 . . ?
C19 C20 C15 119.9(4) . . ?
C19 C20 C21 126.3(4) . . ?
C15 C20 C21 113.8(3) . . ?
C22 C21 C11 105.0(3) . . ?
C22 C21 C20 104.8(3) . . ?
C11 C21 C20 105.6(3) . . ?
C22 C21 H21 113.5 . . ?
C11 C21 H21 113.5 . . ?
C20 C21 H21 113.5 . . ?
C27 C22 C23 120.2(3) . . ?
C27 C22 C21 113.5(3) . . ?
C23 C22 C21 126.3(3) . . ?
C22 C23 C24 119.5(4) . . ?
C22 C23 H23 120.3 . . ?
C24 C23 H23 120.3 . . ?
C25 C24 C23 119.5(4) . . ?
C25 C24 H24 120.3 . . ?
C23 C24 H24 120.3 . . ?
C24 C25 C26 121.3(3) . . ?
C24 C25 N6 120.4(3) . . ?
C26 C25 N6 118.3(3) . . ?
C27 C26 C25 118.7(4) . . ?
C27 C26 H26 120.7 . . ?
C25 C26 H26 120.7 . . ?
C22 C27 C26 120.8(4) . . ?
C22 C27 C14 113.9(3) . . ?
C26 C27 C14 125.2(4) . . ?
N6 C28 N7 117.6(3) . . ?
N6 C28 C29 120.5(3) . . ?
N7 C28 C29 121.9(3) . . ?
C30 C29 C33 122.4(3) . . ?
C30 C29 C28 117.6(3) . . ?
C33 C29 C28 119.9(3) . . ?
C29 C30 C31 121.0(4) . . ?
C29 C30 H30 119.5 . . ?
C31 C30 H30 119.5 . . ?
C30 C31 C34 122.0(3) . . ?
C30 C31 C32 118.0(3) . . ?
C34 C31 C32 120.0(3) . . ?
N7 C32 N8 118.7(3) . . ?
N7 C32 C31 122.1(3) . . ?
N8 C32 C31 119.3(3) . . ?
N9 C33 C29 178.0(5) . . ?
N10 C34 C31 175.5(5) . . ?
C36 C35 C40 119.9(3) . . ?
C36 C35 N8 124.0(3) . . ?
C40 C35 N8 116.0(3) . . ?
C37 C36 C35 120.1(3) . . ?
C37 C36 H36 120.0 . . ?
C35 C36 H36 120.0 . . ?
C38 C37 C36 120.3(3) . . ?
C38 C37 H37 119.9 . . ?
C36 C37 H37 119.9 . . ?
C37 C38 C39 119.8(3) . . ?
C37 C38 C41 127.7(3) . . ?
C39 C38 C41 112.5(3) . . ?
C40 C39 C38 120.6(3) . . ?
C40 C39 C48 125.9(3) . . ?
C38 C39 C48 113.5(3) . . ?
C39 C40 C35 119.3(3) . . ?
C39 C40 H40 120.3 . . ?
C35 C40 H40 120.3 . . ?
C42 C41 C38 106.5(3) . . ?
C42 C41 C54 105.8(3) . . ?
C38 C41 C54 105.1(3) . . ?
C42 C41 H41 112.9 . . ?
C38 C41 H41 112.9 . . ?
C54 C41 H41 112.9 . . ?
C43 C42 C47 120.6(3) . . ?
C43 C42 C41 126.7(3) . . ?
C47 C42 C41 112.6(3) . . ?
C42 C43 C44 119.0(4) . . ?
C42 C43 H43 120.5 . . ?
C44 C43 H43 120.5 . . ?
C45 C44 C43 120.2(4) . . ?
C45 C44 H44 119.9 . . ?
C43 C44 H44 119.9 . . ?
C44 C45 C46 120.6(4) . . ?
C44 C45 H45 119.7 . . ?
C46 C45 H45 119.7 . . ?
C47 C46 C45 119.4(4) . . ?
C47 C46 H46 120.3 . . ?
C45 C46 H46 120.3 . . ?
C46 C47 C42 120.2(3) . . ?
C46 C47 C48 126.5(3) . . ?
C42 C47 C48 113.4(3) . . ?
C39 C48 C47 106.2(3) . . ?
C39 C48 C49 103.8(3) . . ?
C47 C48 C49 106.6(3) . . ?
C39 C48 H48 113.1 . . ?
C47 C48 H48 113.1 . . ?
C49 C48 H48 113.1 . . ?
C50 C49 C54 121.0(3) . . ?
C50 C49 C48 125.5(3) . . ?
C54 C49 C48 113.2(3) . . ?
C49 C50 C51 118.0(3) . . ?
C49 C50 H50 121.0 . . ?
C51 C50 H50 121.0 . . ?
C52 C51 C50 121.1(3) . . ?
C52 C51 N1 120.4(3) . . ?
C50 C51 N1 118.5(3) . . ?
C53 C52 C51 119.8(3) . . ?
C53 C52 H52 120.1 . . ?
C51 C52 H52 120.1 . . ?
C54 C53 C52 119.3(3) . . ?
C54 C53 H53 120.3 . . ?
C52 C53 H53 120.3 . . ?
C53 C54 C49 120.4(3) . . ?
C53 C54 C41 126.5(3) . . ?
C49 C54 C41 112.9(3) . . ?
N12 C55 N11 118.3(3) . . ?
N12 C55 C56 121.9(3) . . ?
N11 C55 C56 119.7(3) . . ?
C57 C56 C55 118.3(3) . . ?
C57 C56 C60 122.5(3) . . ?
C55 C56 C60 119.2(3) . . ?
C58 C57 C56 119.5(3) . . ?
C58 C57 H57 120.3 . . ?
C56 C57 H57 120.3 . . ?
C57 C58 C59 118.9(3) . . ?
C57 C58 C61 120.6(3) . . ?
C59 C58 C61 120.5(3) . . ?
N12 C59 N13 118.5(3) . . ?
N12 C59 C58 121.7(3) . . ?
N13 C59 C58 119.8(3) . . ?
N14 C60 C56 175.6(4) . . ?
N15 C61 C58 178.4(4) . . ?
C67 C62 C63 120.4(3) . . ?
C67 C62 N13 122.1(3) . . ?
C63 C62 N13 117.4(3) . . ?
C64 C63 C62 119.1(3) . . ?
C64 C63 H63 120.4 . . ?
C62 C63 H63 120.4 . . ?
C63 C64 C65 120.8(3) . . ?
C63 C64 C75 126.4(3) . . ?
C65 C64 C75 112.7(3) . . ?
C66 C65 C64 120.0(3) . . ?
C66 C65 C68 126.7(3) . . ?
C64 C65 C68 113.3(3) . . ?
C65 C66 C67 119.9(3) . . ?
C65 C66 H66 120.0 . . ?
C67 C66 H66 120.0 . . ?
C66 C67 C62 119.7(3) . . ?
C66 C67 H67 120.2 . . ?
C62 C67 H67 120.2 . . ?
C69 C68 C81 106.7(3) . . ?
C69 C68 C65 105.9(3) . . ?
C81 C68 C65 104.3(3) . . ?
C69 C68 H68 113.1 . . ?
C81 C68 H68 113.1 . . ?
C65 C68 H68 113.1 . . ?
C70 C69 C74 120.1(3) . . ?
C70 C69 C68 126.7(4) . . ?
C74 C69 C68 113.3(3) . . ?
C69 C70 C71 119.6(4) . . ?
C69 C70 H70 120.2 . . ?
C71 C70 H70 120.2 . . ?
C72 C71 C70 120.4(4) . . ?
C72 C71 H71 119.8 . . ?
C70 C71 H71 119.8 . . ?
C71 C72 C73 120.7(4) . . ?
C71 C72 H72 119.6 . . ?
C73 C72 H72 119.6 . . ?
C74 C73 C72 118.3(4) . . ?
C74 C73 H73 120.9 . . ?
C72 C73 H73 120.9 . . ?
C73 C74 C69 120.9(4) . . ?
C73 C74 C75 126.0(4) . . ?
C69 C74 C75 113.1(3) . . ?
C76 C75 C74 106.4(3) . . ?
C76 C75 C64 104.3(3) . . ?
C74 C75 C64 106.0(3) . . ?
C76 C75 H75 113.2 . . ?
C74 C75 H75 113.2 . . ?
C64 C75 H75 113.2 . . ?
C77 C76 C81 120.8(3) . . ?
C77 C76 C75 126.0(3) . . ?
C81 C76 C75 113.1(3) . . ?
C76 C77 C78 118.6(3) . . ?
C76 C77 H77 120.7 . . ?
C78 C77 H77 120.7 . . ?
C79 C78 C77 120.5(3) . . ?
C79 C78 N16 120.6(3) . . ?
C77 C78 N16 118.9(3) . . ?
C78 C79 C80 120.3(3) . . ?
C78 C79 H79 119.8 . . ?
C80 C79 H79 119.8 . . ?
C81 C80 C79 119.3(3) . . ?
C81 C80 H80 120.3 . . ?
C79 C80 H80 120.3 . . ?
C80 C81 C76 120.4(3) . . ?
C80 C81 C68 126.4(3) . . ?
C76 C81 C68 113.2(3) . . ?
N17 C82 N16 118.0(3) . . ?
N17 C82 C83 121.7(3) . . ?
N16 C82 C83 120.3(3) . . ?
C84 C83 C87 120.7(3) . . ?
C84 C83 C82 118.7(3) . . ?
C87 C83 C82 120.6(3) . . ?
C85 C84 C83 119.5(3) . . ?
C85 C84 H84 120.3 . . ?
C83 C84 H84 120.3 . . ?
C84 C85 C88 122.3(3) . . ?
C84 C85 C86 118.7(3) . . ?
C88 C85 C86 119.1(3) . . ?
N18 C86 N17 118.4(3) . . ?
N18 C86 C85 119.4(3) . . ?
N17 C86 C85 122.2(3) . . ?
N19 C87 C83 177.4(4) . . ?
N20 C88 C85 176.0(4) . . ?
C94 C89 C90 120.7(3) . . ?
C94 C89 N18 122.2(3) . . ?
C90 C89 N18 117.0(3) . . ?
C91 C90 C89 118.8(3) . . ?
C91 C90 H90 120.6 . . ?
C89 C90 H90 120.6 . . ?
C90 C91 C92 120.7(3) . . ?
C90 C91 C102 125.5(3) . . ?
C92 C91 C102 113.8(3) . . ?
C93 C92 C91 120.4(3) . . ?
C93 C92 C95 127.5(3) . . ?
C91 C92 C95 112.0(3) . . ?
C92 C93 C94 119.4(3) . . ?
C92 C93 H93 120.3 . . ?
C94 C93 H93 120.3 . . ?
C89 C94 C93 120.0(3) . . ?
C89 C94 H94 120.0 . . ?
C93 C94 H94 120.0 . . ?
C108 C95 C96 107.3(3) . . ?
C108 C95 C92 105.9(3) . . ?
C96 C95 C92 104.7(3) . . ?
C108 C95 H95 112.8 . . ?
C96 C95 H95 112.8 . . ?
C92 C95 H95 112.8 . . ?
C97 C96 C101 119.7(3) . . ?
C97 C96 C95 127.5(3) . . ?
C101 C96 C95 112.7(3) . . ?
C96 C97 C98 119.7(4) . . ?
C96 C97 H97 120.1 . . ?
C98 C97 H97 120.1 . . ?
C99 C98 C97 120.5(4) . . ?
C99 C98 H98 119.7 . . ?
C97 C98 H98 119.7 . . ?
C98 C99 C100 120.8(4) . . ?
C98 C99 H99 119.6 . . ?
C100 C99 H99 119.6 . . ?
C101 C100 C99 118.8(4) . . ?
C101 C100 H100 120.6 . . ?
C99 C100 H100 120.6 . . ?
C100 C101 C96 120.5(4) . . ?
C100 C101 C102 126.4(4) . . ?
C96 C101 C102 113.0(3) . . ?
C101 C102 C91 103.9(3) . . ?
C101 C102 C103 106.9(3) . . ?
C91 C102 C103 105.6(3) . . ?
C101 C102 H102 113.2 . . ?
C91 C102 H102 113.2 . . ?
C103 C102 H102 113.2 . . ?
C104 C103 C108 121.5(3) . . ?
C104 C103 C102 125.3(3) . . ?
C108 C103 C102 113.1(3) . . ?
C103 C104 C105 118.4(3) . . ?
C103 C104 H104 120.8 . . ?
C105 C104 H104 120.8 . . ?
C106 C105 C104 120.9(3) . . ?
C106 C105 N11 121.6(3) . . ?
C104 C105 N11 117.5(3) . . ?
C105 C106 C107 119.8(3) . . ?
C105 C106 H106 120.1 . . ?
C107 C106 H106 120.1 . . ?
C108 C107 C106 119.7(3) . . ?
C108 C107 H107 120.1 . . ?
C106 C107 H107 120.1 . . ?
C103 C108 C107 119.6(3) . . ?
C103 C108 C95 113.4(3) . . ?
C107 C108 C95 127.0(3) . . ?
C109 O1 H1A 109.5 . . ?
O1 C109 H10A 109.5 . . ?
O1 C109 H10B 109.5 . . ?
H10A C109 H10B 109.5 . . ?
O1 C109 H10C 109.5 . . ?
H10A C109 H10C 109.5 . . ?
H10B C109 H10C 109.5 . . ?
C110 O2 H2 109.4 . . ?
O2 C110 H11A 109.5 . . ?
O2 C110 H11B 109.5 . . ?
H11A C110 H11B 109.5 . . ?
O2 C110 H11C 109.5 . . ?
H11A C110 H11C 109.5 . . ?
H11B C110 H11C 109.5 . . ?
C111 O3 H3B 109.5 . . ?
O3 C111 H11D 109.5 . . ?
O3 C111 H11E 109.5 . . ?
H11D C111 H11E 109.5 . . ?
O3 C111 H11F 109.5 . . ?
H11D C111 H11F 109.5 . . ?
H11E C111 H11F 109.5 . . ?
C112 O4 H4 109.5 . . ?
O4 C112 H11G 109.5 . . ?
O4 C112 H11H 109.5 . . ?
H11G C112 H11H 109.5 . . ?
O4 C112 H11I 109.5 . . ?
H11G C112 H11I 109.5 . . ?
H11H C112 H11I 109.5 . . ?
C113 O5 H5 109.6 . . ?
O5 C113 H11J 109.5 . . ?
O5 C113 H11K 109.5 . . ?
H11J C113 H11K 109.5 . . ?
O5 C113 H11L 109.5 . . ?
H11J C113 H11L 109.5 . . ?
H11K C113 H11L 109.5 . . ?
O6 C114 H11M 109.5 . . ?
O6 C114 H11N 109.5 . . ?
H11M C114 H11N 109.5 . . ?
O6 C114 H11O 109.5 . . ?
H11M C114 H11O 109.5 . . ?
H11N C114 H11O 109.5 . . ?
C114 O6 H6A 109.4 . . ?
C115 O7 C115 64.2(12) . 2_676 ?
O7 C115 O7 115.8(12) . 2_676 ?
O7 C115 C115 58.7(9) . 2_676 ?
O7 C115 C115 57.1(9) 2_676 2_676 ?
O7 C115 H10 92.1 . . ?
O7 C115 H10 136.1 2_676 . ?
C115 C115 H10 135.9 2_676 . ?
C116 O8 H8A 109.5 . . ?
O8 C116 H11P 109.5 . . ?
O8 C116 H11Q 109.5 . . ?
H11P C116 H11Q 109.5 . . ?
O8 C116 H11R 109.5 . . ?
H11P C116 H11R 109.5 . . ?
H11Q C116 H11R 109.5 . . ?
C118 O10 H10 111.0 . . ?
O10 C118 H11S 109.5 . . ?
O10 C118 H11T 109.5 . . ?
H11S C118 H11T 109.5 . . ?
O10 C118 H11U 109.5 . . ?
H11S C118 H11U 109.5 . . ?
H11T C118 H11U 109.5 . . ?
C117 O9 H9A 109.6 . . ?
O9 C117 H11V 109.5 . . ?
O9 C117 H11W 109.5 . . ?
H11V C117 H11W 109.5 . . ?
O9 C117 H11$ 109.5 . . ?
H11V C117 H11$ 109.5 . . ?
H11W C117 H11$ 109.5 . . ?

loop_
_geom_bond_atom_site_label_1
_geom_bond_atom_site_label_2
_geom_bond_distance
_geom_bond_site_symmetry_2
_geom_bond_publ_flag
N1 C1 1.350(5) . ?
N1 C51 1.430(4) . ?
N1 H1 0.8800 . ?
N2 C5 1.328(5) . ?
N2 C1 1.333(5) . ?
N3 C5 1.344(5) . ?
N3 C8 1.432(5) . ?
N3 H3A 0.8800 . ?
N4 C6 1.155(5) . ?
N5 C7 1.155(5) . ?
N6 C28 1.344(5) . ?
N6 C25 1.441(5) . ?
N6 H6 0.8800 . ?
N7 C32 1.328(5) . ?
N7 C28 1.352(5) . ?
N8 C32 1.359(5) . ?
N8 C35 1.420(5) . ?
N8 H8 0.8800 . ?
N9 C33 1.151(5) . ?
N10 C34 1.149(5) . ?
N11 C55 1.351(4) . ?
N11 C105 1.424(4) . ?
N11 H11 0.8800 . ?
N12 C59 1.339(4) . ?
N12 C55 1.340(4) . ?
N13 C59 1.352(4) . ?
N13 C62 1.427(4) . ?
N13 H13A 0.8800 . ?
N14 C60 1.146(5) . ?
N15 C61 1.155(5) . ?
N16 C82 1.350(5) . ?
N16 C78 1.422(4) . ?
N16 H16A 0.8800 . ?
N17 C86 1.342(4) . ?
N17 C82 1.343(5) . ?
N18 C86 1.340(5) . ?
N18 C89 1.423(4) . ?
N18 H18A 0.8800 . ?
N19 C87 1.157(5) . ?
N20 C88 1.155(5) . ?
C1 C2 1.433(5) . ?
C2 C3 1.392(5) . ?
C2 C6 1.411(5) . ?
C3 C4 1.377(5) . ?
C3 H3 0.9500 . ?
C4 C7 1.429(5) . ?
C4 C5 1.438(5) . ?
C8 C13 1.384(5) . ?
C8 C9 1.406(5) . ?
C9 C10 1.375(5) . ?
C9 H9 0.9500 . ?
C10 C11 1.404(6) . ?
C10 C14 1.526(5) . ?
C11 C12 1.389(5) . ?
C11 C21 1.531(5) . ?
C12 C13 1.395(5) . ?
C12 H12 0.9500 . ?
C13 H13 0.9500 . ?
C14 C27 1.524(5) . ?
C14 C15 1.525(6) . ?
C14 H14 1.0000 . ?
C15 C20 1.387(6) . ?
C15 C16 1.391(6) . ?
C16 C17 1.396(7) . ?
C16 H16 0.9500 . ?
C17 C18 1.373(8) . ?
C17 H17 0.9500 . ?
C18 C19 1.402(7) . ?
C18 H18 0.9500 . ?
C19 C20 1.386(6) . ?
C19 H19 0.9500 . ?
C20 C21 1.533(6) . ?
C21 C22 1.525(5) . ?
C21 H21 1.0000 . ?
C22 C27 1.382(5) . ?
C22 C23 1.390(5) . ?
C23 C24 1.391(5) . ?
C23 H23 0.9500 . ?
C24 C25 1.385(6) . ?
C24 H24 0.9500 . ?
C25 C26 1.385(5) . ?
C26 C27 1.384(5) . ?
C26 H26 0.9500 . ?
C28 C29 1.431(5) . ?
C29 C30 1.372(5) . ?
C29 C33 1.429(5) . ?
C30 C31 1.380(5) . ?
C30 H30 0.9500 . ?
C31 C34 1.422(5) . ?
C31 C32 1.428(5) . ?
C35 C36 1.392(5) . ?
C35 C40 1.407(5) . ?
C36 C37 1.391(5) . ?
C36 H36 0.9500 . ?
C37 C38 1.373(5) . ?
C37 H37 0.9500 . ?
C38 C39 1.407(5) . ?
C38 C41 1.529(5) . ?
C39 C40 1.377(5) . ?
C39 C48 1.512(5) . ?
C40 H40 0.9500 . ?
C41 C42 1.528(5) . ?
C41 C54 1.530(5) . ?
C41 H41 1.0000 . ?
C42 C43 1.388(5) . ?
C42 C47 1.401(5) . ?
C43 C44 1.398(6) . ?
C43 H43 0.9500 . ?
C44 C45 1.391(6) . ?
C44 H44 0.9500 . ?
C45 C46 1.394(6) . ?
C45 H45 0.9500 . ?
C46 C47 1.383(5) . ?
C46 H46 0.9500 . ?
C47 C48 1.527(5) . ?
C48 C49 1.533(5) . ?
C48 H48 1.0000 . ?
C49 C50 1.388(5) . ?
C49 C54 1.393(5) . ?
C50 C51 1.397(5) . ?
C50 H50 0.9500 . ?
C51 C52 1.393(5) . ?
C52 C53 1.391(5) . ?
C52 H52 0.9500 . ?
C53 C54 1.384(5) . ?
C53 H53 0.9500 . ?
C55 C56 1.423(5) . ?
C56 C57 1.392(5) . ?
C56 C60 1.426(5) . ?
C57 C58 1.382(5) . ?
C57 H57 0.9500 . ?
C58 C59 1.419(5) . ?
C58 C61 1.426(5) . ?
C62 C67 1.395(5) . ?
C62 C63 1.396(5) . ?
C63 C64 1.378(5) . ?
C63 H63 0.9500 . ?
C64 C65 1.398(5) . ?
C64 C75 1.537(5) . ?
C65 C66 1.378(5) . ?
C65 C68 1.530(5) . ?
C66 C67 1.395(5) . ?
C66 H66 0.9500 . ?
C67 H67 0.9500 . ?
C68 C69 1.516(5) . ?
C68 C81 1.527(5) . ?
C68 H68 1.0000 . ?
C69 C70 1.384(5) . ?
C69 C74 1.399(5) . ?
C70 C71 1.389(6) . ?
C70 H70 0.9500 . ?
C71 C72 1.388(6) . ?
C71 H71 0.9500 . ?
C72 C73 1.402(6) . ?
C72 H72 0.9500 . ?
C73 C74 1.391(5) . ?
C73 H73 0.9500 . ?
C74 C75 1.527(5) . ?
C75 C76 1.526(5) . ?
C75 H75 1.0000 . ?
C76 C77 1.383(5) . ?
C76 C81 1.394(5) . ?
C77 C78 1.405(5) . ?
C77 H77 0.9500 . ?
C78 C79 1.379(5) . ?
C79 C80 1.398(5) . ?
C79 H79 0.9500 . ?
C80 C81 1.378(5) . ?
C80 H80 0.9500 . ?
C82 C83 1.424(5) . ?
C83 C84 1.396(5) . ?
C83 C87 1.417(5) . ?
C84 C85 1.378(5) . ?
C84 H84 0.9500 . ?
C85 C88 1.422(5) . ?
C85 C86 1.424(5) . ?
C89 C94 1.379(5) . ?
C89 C90 1.401(5) . ?
C90 C91 1.375(5) . ?
C90 H90 0.9500 . ?
C91 C92 1.400(5) . ?
C91 C102 1.522(5) . ?
C92 C93 1.370(5) . ?
C92 C95 1.533(5) . ?
C93 C94 1.402(5) . ?
C93 H93 0.9500 . ?
C94 H94 0.9500 . ?
C95 C108 1.509(5) . ?
C95 C96 1.522(5) . ?
C95 H95 1.0000 . ?
C96 C97 1.376(5) . ?
C96 C101 1.407(5) . ?
C97 C98 1.385(6) . ?
C97 H97 0.9500 . ?
C98 C99 1.376(6) . ?
C98 H98 0.9500 . ?
C99 C100 1.388(6) . ?
C99 H99 0.9500 . ?
C100 C101 1.383(5) . ?
C100 H100 0.9500 . ?
C101 C102 1.521(5) . ?
C102 C103 1.528(5) . ?
C102 H102 1.0000 . ?
C103 C104 1.385(5) . ?
C103 C108 1.391(5) . ?
C104 C105 1.399(5) . ?
C104 H104 0.9500 . ?
C105 C106 1.391(5) . ?
C106 C107 1.397(5) . ?
C106 H106 0.9500 . ?
C107 C108 1.393(5) . ?
C107 H107 0.9500 . ?
O1 C109 1.407(6) . ?
O1 H1A 0.8400 . ?
C109 H10A 0.9800 . ?
C109 H10B 0.9800 . ?
C109 H10C 0.9800 . ?
O2 C110 1.405(6) . ?
O2 H2 0.8400 . ?
C110 H11A 0.9800 . ?
C110 H11B 0.9800 . ?
C110 H11C 0.9800 . ?
O3 C111 1.441(7) . ?
O3 H3B 0.8400 . ?
C111 H11D 0.9800 . ?
C111 H11E 0.9800 . ?
C111 H11F 0.9800 . ?
O4 C112 1.389(8) . ?
O4 H4 0.8400 . ?
C112 H11G 0.9800 . ?
C112 H11H 0.9800 . ?
C112 H11I 0.9800 . ?
O5 C113 1.397(12) . ?
O5 H5 0.8400 . ?
C113 H11J 0.9800 . ?
C113 H11K 0.9800 . ?
C113 H11L 0.9800 . ?
C114 O6 1.313(13) . ?
C114 H11M 0.9800 . ?
C114 H11N 0.9800 . ?
C114 H11O 0.9800 . ?
O6 H6A 0.8400 . ?
O7 C115 1.416(9) . ?
O7 C115 1.440(17) 2_676 ?
C115 O7 1.440(17) 2_676 ?
C115 C115 1.52(3) 2_676 ?
C115 H10 1.0242 . ?
O8 C116 1.403(8) . ?
O8 H8A 0.8400 . ?
C116 H11P 0.9800 . ?
C116 H11Q 0.9800 . ?
C116 H11R 0.9800 . ?
O10 C118 1.410(9) . ?
O10 H10 0.8400 . ?
C118 H11S 0.9800 . ?
C118 H11T 0.9800 . ?
C118 H11U 0.9800 . ?
O9 C117 1.380(10) . ?
O9 H9A 0.8400 . ?
C117 H11V 0.9800 . ?
C117 H11W 0.9800 . ?
C117 H11$ 0.9800 . ?

loop_
_geom_torsion_atom_site_label_1
_geom_torsion_atom_site_label_2
_geom_torsion_atom_site_label_3
_geom_torsion_atom_site_label_4
_geom_torsion
_geom_torsion_site_symmetry_1
_geom_torsion_site_symmetry_2
_geom_torsion_site_symmetry_3
_geom_torsion_site_symmetry_4
_geom_torsion_publ_flag
C5 N2 C1 N1 -177.3(3) . . . . ?
C5 N2 C1 C2 1.8(6) . . . . ?
C51 N1 C1 N2 1.5(6) . . . . ?
C51 N1 C1 C2 -177.6(3) . . . . ?
N2 C1 C2 C3 -1.7(6) . . . . ?
N1 C1 C2 C3 177.4(4) . . . . ?
N2 C1 C2 C6 -179.5(4) . . . . ?
N1 C1 C2 C6 -0.4(6) . . . . ?
C6 C2 C3 C4 178.0(4) . . . . ?
C1 C2 C3 C4 0.2(6) . . . . ?
C2 C3 C4 C7 179.1(4) . . . . ?
C2 C3 C4 C5 1.1(6) . . . . ?
C1 N2 C5 N3 179.7(3) . . . . ?
C1 N2 C5 C4 -0.4(6) . . . . ?
C8 N3 C5 N2 5.4(6) . . . . ?
C8 N3 C5 C4 -174.5(4) . . . . ?
C3 C4 C5 N2 -1.0(6) . . . . ?
C7 C4 C5 N2 -179.2(4) . . . . ?
C3 C4 C5 N3 178.9(4) . . . . ?
C7 C4 C5 N3 0.8(6) . . . . ?
C3 C2 C6 N4 -178(100) . . . . ?
C1 C2 C6 N4 0(10) . . . . ?
C3 C4 C7 N5 173(7) . . . . ?
C5 C4 C7 N5 -9(7) . . . . ?
C5 N3 C8 C13 -49.4(6) . . . . ?
C5 N3 C8 C9 134.7(4) . . . . ?
C13 C8 C9 C10 -2.0(5) . . . . ?
N3 C8 C9 C10 174.1(3) . . . . ?
C8 C9 C10 C11 -0.4(6) . . . . ?
C8 C9 C10 C14 -179.9(3) . . . . ?
C9 C10 C11 C12 2.6(6) . . . . ?
C14 C10 C11 C12 -177.8(3) . . . . ?
C9 C10 C11 C21 -178.2(3) . . . . ?
C14 C10 C11 C21 1.3(4) . . . . ?
C10 C11 C12 C13 -2.5(5) . . . . ?
C21 C11 C12 C13 178.5(3) . . . . ?
C9 C8 C13 C12 2.1(5) . . . . ?
N3 C8 C13 C12 -173.7(3) . . . . ?
C11 C12 C13 C8 0.1(5) . . . . ?
C9 C10 C14 C27 -126.0(4) . . . . ?
C11 C10 C14 C27 54.5(4) . . . . ?
C9 C10 C14 C15 122.6(4) . . . . ?
C11 C10 C14 C15 -56.9(4) . . . . ?
C27 C14 C15 C20 -53.7(4) . . . . ?
C10 C14 C15 C20 57.0(4) . . . . ?
C27 C14 C15 C16 124.9(4) . . . . ?
C10 C14 C15 C16 -124.4(4) . . . . ?
C20 C15 C16 C17 0.9(6) . . . . ?
C14 C15 C16 C17 -177.6(4) . . . . ?
C15 C16 C17 C18 0.1(6) . . . . ?
C16 C17 C18 C19 -1.1(7) . . . . ?
C17 C18 C19 C20 1.2(6) . . . . ?
C18 C19 C20 C15 -0.2(6) . . . . ?
C18 C19 C20 C21 179.0(4) . . . . ?
C16 C15 C20 C19 -0.8(6) . . . . ?
C14 C15 C20 C19 177.8(3) . . . . ?
C16 C15 C20 C21 179.8(3) . . . . ?
C14 C15 C20 C21 -1.5(5) . . . . ?
C12 C11 C21 C22 122.7(4) . . . . ?
C10 C11 C21 C22 -56.4(4) . . . . ?
C12 C11 C21 C20 -126.9(4) . . . . ?
C10 C11 C21 C20 54.1(4) . . . . ?
C19 C20 C21 C22 -123.1(4) . . . . ?
C15 C20 C21 C22 56.2(4) . . . . ?
C19 C20 C21 C11 126.2(4) . . . . ?
C15 C20 C21 C11 -54.5(4) . . . . ?
C11 C21 C22 C27 55.4(4) . . . . ?
C20 C21 C22 C27 -55.7(4) . . . . ?
C11 C21 C22 C23 -123.5(4) . . . . ?
C20 C21 C22 C23 125.5(4) . . . . ?
C27 C22 C23 C24 -1.0(5) . . . . ?
C21 C22 C23 C24 177.8(3) . . . . ?
C22 C23 C24 C25 -1.3(5) . . . . ?
C23 C24 C25 C26 2.8(5) . . . . ?
C23 C24 C25 N6 -176.6(3) . . . . ?
C28 N6 C25 C24 65.7(5) . . . . ?
C28 N6 C25 C26 -113.7(4) . . . . ?
C24 C25 C26 C27 -2.1(5) . . . . ?
N6 C25 C26 C27 177.4(3) . . . . ?
C23 C22 C27 C26 1.8(5) . . . . ?
C21 C22 C27 C26 -177.2(3) . . . . ?
C23 C22 C27 C14 179.9(3) . . . . ?
C21 C22 C27 C14 0.9(4) . . . . ?
C25 C26 C27 C22 -0.3(5) . . . . ?
C25 C26 C27 C14 -178.1(3) . . . . ?
C15 C14 C27 C22 54.4(4) . . . . ?
C10 C14 C27 C22 -56.1(4) . . . . ?
C15 C14 C27 C26 -127.6(4) . . . . ?
C10 C14 C27 C26 121.9(4) . . . . ?
C25 N6 C28 N7 -7.3(6) . . . . ?
C25 N6 C28 C29 172.9(4) . . . . ?
C32 N7 C28 N6 -178.0(3) . . . . ?
C32 N7 C28 C29 1.8(6) . . . . ?
N6 C28 C29 C30 178.5(4) . . . . ?
N7 C28 C29 C30 -1.2(6) . . . . ?
N6 C28 C29 C33 -3.8(6) . . . . ?
N7 C28 C29 C33 176.5(4) . . . . ?
C33 C29 C30 C31 -177.9(4) . . . . ?
C28 C29 C30 C31 -0.3(6) . . . . ?
C29 C30 C31 C34 179.4(4) . . . . ?
C29 C30 C31 C32 1.1(6) . . . . ?
C28 N7 C32 N8 179.7(3) . . . . ?
C28 N7 C32 C31 -0.8(6) . . . . ?
C35 N8 C32 N7 1.0(6) . . . . ?
C35 N8 C32 C31 -178.5(4) . . . . ?
C30 C31 C32 N7 -0.6(6) . . . . ?
C34 C31 C32 N7 -178.9(4) . . . . ?
C30 C31 C32 N8 178.9(4) . . . . ?
C34 C31 C32 N8 0.6(6) . . . . ?
C30 C29 C33 N9 158(13) . . . . ?
C28 C29 C33 N9 -19(14) . . . . ?
C30 C31 C34 N10 -168(7) . . . . ?
C32 C31 C34 N10 11(7) . . . . ?
C32 N8 C35 C36 -31.4(6) . . . . ?
C32 N8 C35 C40 151.3(4) . . . . ?
C40 C35 C36 C37 0.1(5) . . . . ?
N8 C35 C36 C37 -177.1(3) . . . . ?
C35 C36 C37 C38 1.1(5) . . . . ?
C36 C37 C38 C39 -1.2(5) . . . . ?
C36 C37 C38 C41 -178.9(3) . . . . ?
C37 C38 C39 C40 0.1(5) . . . . ?
C41 C38 C39 C40 178.2(3) . . . . ?
C37 C38 C39 C48 -177.4(3) . . . . ?
C41 C38 C39 C48 0.7(4) . . . . ?
C38 C39 C40 C35 1.0(5) . . . . ?
C48 C39 C40 C35 178.3(3) . . . . ?
C36 C35 C40 C39 -1.1(5) . . . . ?
N8 C35 C40 C39 176.2(3) . . . . ?
C37 C38 C41 C42 -126.9(4) . . . . ?
C39 C38 C41 C42 55.2(4) . . . . ?
C37 C38 C41 C54 121.1(4) . . . . ?
C39 C38 C41 C54 -56.8(4) . . . . ?
C38 C41 C42 C43 124.6(4) . . . . ?
C54 C41 C42 C43 -124.0(4) . . . . ?
C38 C41 C42 C47 -55.6(4) . . . . ?
C54 C41 C42 C47 55.8(4) . . . . ?
C47 C42 C43 C44 -0.9(5) . . . . ?
C41 C42 C43 C44 178.9(3) . . . . ?
C42 C43 C44 C45 0.7(6) . . . . ?
C43 C44 C45 C46 -0.1(6) . . . . ?
C44 C45 C46 C47 -0.3(6) . . . . ?
C45 C46 C47 C42 0.1(5) . . . . ?
C45 C46 C47 C48 -179.5(3) . . . . ?
C43 C42 C47 C46 0.5(5) . . . . ?
C41 C42 C47 C46 -179.3(3) . . . . ?
C43 C42 C47 C48 -179.8(3) . . . . ?
C41 C42 C47 C48 0.4(4) . . . . ?
C40 C39 C48 C47 126.9(4) . . . . ?
C38 C39 C48 C47 -55.7(4) . . . . ?
C40 C39 C48 C49 -120.9(4) . . . . ?
C38 C39 C48 C49 56.5(4) . . . . ?
C46 C47 C48 C39 -125.1(4) . . . . ?
C42 C47 C48 C39 55.3(4) . . . . ?
C46 C47 C48 C49 124.6(4) . . . . ?
C42 C47 C48 C49 -55.0(4) . . . . ?
C39 C48 C49 C50 114.1(4) . . . . ?
C47 C48 C49 C50 -133.9(4) . . . . ?
C39 C48 C49 C54 -59.1(4) . . . . ?
C47 C48 C49 C54 52.9(4) . . . . ?
C54 C49 C50 C51 -0.7(5) . . . . ?
C48 C49 C50 C51 -173.5(3) . . . . ?
C49 C50 C51 C52 -5.4(5) . . . . ?
C49 C50 C51 N1 174.6(3) . . . . ?
C1 N1 C51 C52 50.1(5) . . . . ?
C1 N1 C51 C50 -129.9(4) . . . . ?
C50 C51 C52 C53 7.2(6) . . . . ?
N1 C51 C52 C53 -172.8(3) . . . . ?
C51 C52 C53 C54 -2.7(5) . . . . ?
C52 C53 C54 C49 -3.4(5) . . . . ?
C52 C53 C54 C41 171.3(3) . . . . ?
C50 C49 C54 C53 5.2(6) . . . . ?
C48 C49 C54 C53 178.7(3) . . . . ?
C50 C49 C54 C41 -170.2(3) . . . . ?
C48 C49 C54 C41 3.3(4) . . . . ?
C42 C41 C54 C53 126.9(4) . . . . ?
C38 C41 C54 C53 -120.7(4) . . . . ?
C42 C41 C54 C49 -58.1(4) . . . . ?
C38 C41 C54 C49 54.4(4) . . . . ?
C59 N12 C55 N11 177.4(3) . . . . ?
C59 N12 C55 C56 -1.7(5) . . . . ?
C105 N11 C55 N12 -3.6(5) . . . . ?
C105 N11 C55 C56 175.5(3) . . . . ?
N12 C55 C56 C57 3.4(5) . . . . ?
N11 C55 C56 C57 -175.6(3) . . . . ?
N12 C55 C56 C60 -177.1(3) . . . . ?
N11 C55 C56 C60 3.9(5) . . . . ?
C55 C56 C57 C58 -1.7(6) . . . . ?
C60 C56 C57 C58 178.9(4) . . . . ?
C56 C57 C58 C59 -1.6(6) . . . . ?
C56 C57 C58 C61 -179.9(4) . . . . ?
C55 N12 C59 N13 177.8(3) . . . . ?
C55 N12 C59 C58 -1.8(5) . . . . ?
C62 N13 C59 N12 -1.4(6) . . . . ?
C62 N13 C59 C58 178.2(3) . . . . ?
C57 C58 C59 N12 3.4(6) . . . . ?
C61 C58 C59 N12 -178.2(4) . . . . ?
C57 C58 C59 N13 -176.1(3) . . . . ?
C61 C58 C59 N13 2.2(6) . . . . ?
C57 C56 C60 N14 -173(6) . . . . ?
C55 C56 C60 N14 7(6) . . . . ?
C57 C58 C61 N15 -164(100) . . . . ?
C59 C58 C61 N15 17(22) . . . . ?
C59 N13 C62 C67 -35.9(5) . . . . ?
C59 N13 C62 C63 146.3(4) . . . . ?
C67 C62 C63 C64 1.5(5) . . . . ?
N13 C62 C63 C64 179.3(3) . . . . ?
C62 C63 C64 C65 0.1(5) . . . . ?
C62 C63 C64 C75 177.7(3) . . . . ?
C63 C64 C65 C66 -0.8(5) . . . . ?
C75 C64 C65 C66 -178.7(3) . . . . ?
C63 C64 C65 C68 176.8(3) . . . . ?
C75 C64 C65 C68 -1.1(4) . . . . ?
C64 C65 C66 C67 0.0(5) . . . . ?
C68 C65 C66 C67 -177.4(3) . . . . ?
C65 C66 C67 C62 1.6(5) . . . . ?
C63 C62 C67 C66 -2.3(5) . . . . ?
N13 C62 C67 C66 179.9(3) . . . . ?
C66 C65 C68 C69 -126.1(4) . . . . ?
C64 C65 C68 C69 56.4(4) . . . . ?
C66 C65 C68 C81 121.5(4) . . . . ?
C64 C65 C68 C81 -56.0(4) . . . . ?
C81 C68 C69 C70 -126.4(4) . . . . ?
C65 C68 C69 C70 122.9(4) . . . . ?
C81 C68 C69 C74 55.2(4) . . . . ?
C65 C68 C69 C74 -55.5(4) . . . . ?
C74 C69 C70 C71 1.3(5) . . . . ?
C68 C69 C70 C71 -177.0(3) . . . . ?
C69 C70 C71 C72 -1.0(6) . . . . ?
C70 C71 C72 C73 0.4(6) . . . . ?
C71 C72 C73 C74 -0.2(6) . . . . ?
C72 C73 C74 C69 0.6(5) . . . . ?
C72 C73 C74 C75 178.1(3) . . . . ?
C70 C69 C74 C73 -1.2(5) . . . . ?
C68 C69 C74 C73 177.3(3) . . . . ?
C70 C69 C74 C75 -179.0(3) . . . . ?
C68 C69 C74 C75 -0.5(4) . . . . ?
C73 C74 C75 C76 127.5(4) . . . . ?
C69 C74 C75 C76 -54.8(4) . . . . ?
C73 C74 C75 C64 -121.9(4) . . . . ?
C69 C74 C75 C64 55.8(4) . . . . ?
C63 C64 C75 C76 -120.4(4) . . . . ?
C65 C64 C75 C76 57.3(4) . . . . ?
C63 C64 C75 C74 127.5(4) . . . . ?
C65 C64 C75 C74 -54.7(4) . . . . ?
C74 C75 C76 C77 -127.6(4) . . . . ?
C64 C75 C76 C77 120.6(4) . . . . ?
C74 C75 C76 C81 55.5(4) . . . . ?
C64 C75 C76 C81 -56.2(4) . . . . ?
C81 C76 C77 C78 -0.3(5) . . . . ?
C75 C76 C77 C78 -176.9(3) . . . . ?
C76 C77 C78 C79 -0.9(5) . . . . ?
C76 C77 C78 N16 179.4(3) . . . . ?
C82 N16 C78 C79 46.7(5) . . . . ?
C82 N16 C78 C77 -133.5(4) . . . . ?
C77 C78 C79 C80 1.5(5) . . . . ?
N16 C78 C79 C80 -178.8(3) . . . . ?
C78 C79 C80 C81 -1.0(5) . . . . ?
C79 C80 C81 C76 -0.1(5) . . . . ?
C79 C80 C81 C68 178.5(3) . . . . ?
C77 C76 C81 C80 0.8(5) . . . . ?
C75 C76 C81 C80 177.8(3) . . . . ?
C77 C76 C81 C68 -178.0(3) . . . . ?
C75 C76 C81 C68 -1.0(4) . . . . ?
C69 C68 C81 C80 126.8(4) . . . . ?
C65 C68 C81 C80 -121.4(4) . . . . ?
C69 C68 C81 C76 -54.5(4) . . . . ?
C65 C68 C81 C76 57.3(4) . . . . ?
C86 N17 C82 N16 -177.5(3) . . . . ?
C86 N17 C82 C83 3.4(6) . . . . ?
C78 N16 C82 N17 4.9(6) . . . . ?
C78 N16 C82 C83 -176.0(4) . . . . ?
N17 C82 C83 C84 -1.8(6) . . . . ?
N16 C82 C83 C84 179.2(4) . . . . ?
N17 C82 C83 C87 178.6(4) . . . . ?
N16 C82 C83 C87 -0.4(6) . . . . ?
C87 C83 C84 C85 179.4(4) . . . . ?
C82 C83 C84 C85 -0.2(6) . . . . ?
C83 C84 C85 C88 -178.8(4) . . . . ?
C83 C84 C85 C86 0.5(6) . . . . ?
C89 N18 C86 N17 -6.0(6) . . . . ?
C89 N18 C86 C85 175.8(3) . . . . ?
C82 N17 C86 N18 178.7(3) . . . . ?
C82 N17 C86 C85 -3.1(6) . . . . ?
C84 C85 C86 N18 179.3(4) . . . . ?
C88 C85 C86 N18 -1.3(6) . . . . ?
C84 C85 C86 N17 1.1(6) . . . . ?
C88 C85 C86 N17 -179.5(4) . . . . ?
C84 C83 C87 N19 -179(100) . . . . ?
C82 C83 C87 N19 1(12) . . . . ?
C84 C85 C88 N20 -174(6) . . . . ?
C86 C85 C88 N20 7(6) . . . . ?
C86 N18 C89 C94 -48.3(5) . . . . ?
C86 N18 C89 C90 135.9(4) . . . . ?
C94 C89 C90 C91 -0.7(5) . . . . ?
N18 C89 C90 C91 175.1(3) . . . . ?
C89 C90 C91 C92 0.6(5) . . . . ?
C89 C90 C91 C102 -176.5(3) . . . . ?
C90 C91 C92 C93 0.3(5) . . . . ?
C102 C91 C92 C93 177.7(3) . . . . ?
C90 C91 C92 C95 -177.3(3) . . . . ?
C102 C91 C92 C95 0.1(4) . . . . ?
C91 C92 C93 C94 -1.1(5) . . . . ?
C95 C92 C93 C94 176.1(3) . . . . ?
C90 C89 C94 C93 -0.1(5) . . . . ?
N18 C89 C94 C93 -175.7(3) . . . . ?
C92 C93 C94 C89 1.0(5) . . . . ?
C93 C92 C95 C108 126.4(4) . . . . ?
C91 C92 C95 C108 -56.2(4) . . . . ?
C93 C92 C95 C96 -120.4(4) . . . . ?
C91 C92 C95 C96 57.0(4) . . . . ?
C108 C95 C96 C97 -127.8(4) . . . . ?
C92 C95 C96 C97 120.0(4) . . . . ?
C108 C95 C96 C101 55.5(4) . . . . ?
C92 C95 C96 C101 -56.7(4) . . . . ?
C101 C96 C97 C98 0.7(5) . . . . ?
C95 C96 C97 C98 -175.8(3) . . . . ?
C96 C97 C98 C99 0.5(6) . . . . ?
C97 C98 C99 C100 -1.4(6) . . . . ?
C98 C99 C100 C101 1.2(6) . . . . ?
C99 C100 C101 C96 -0.1(5) . . . . ?
C99 C100 C101 C102 176.4(3) . . . . ?
C97 C96 C101 C100 -0.9(5) . . . . ?
C95 C96 C101 C100 176.1(3) . . . . ?
C97 C96 C101 C102 -177.8(3) . . . . ?
C95 C96 C101 C102 -0.8(4) . . . . ?
C100 C101 C102 C91 -119.2(4) . . . . ?
C96 C101 C102 C91 57.5(4) . . . . ?
C100 C101 C102 C103 129.4(4) . . . . ?
C96 C101 C102 C103 -53.9(4) . . . . ?
C90 C91 C102 C101 120.1(4) . . . . ?
C92 C91 C102 C101 -57.2(4) . . . . ?
C90 C91 C102 C103 -127.6(3) . . . . ?
C92 C91 C102 C103 55.2(4) . . . . ?
C101 C102 C103 C104 -127.3(4) . . . . ?
C91 C102 C103 C104 122.5(4) . . . . ?
C101 C102 C103 C108 55.2(4) . . . . ?
C91 C102 C103 C108 -55.1(4) . . . . ?
C108 C103 C104 C105 -0.5(5) . . . . ?
C102 C103 C104 C105 -177.8(3) . . . . ?
C103 C104 C105 C106 -0.3(5) . . . . ?
C103 C104 C105 N11 -179.0(3) . . . . ?
C55 N11 C105 C106 63.3(5) . . . . ?
C55 N11 C105 C104 -117.9(4) . . . . ?
C104 C105 C106 C107 1.0(5) . . . . ?
N11 C105 C106 C107 179.7(3) . . . . ?
C105 C106 C107 C108 -0.9(5) . . . . ?
C104 C103 C108 C107 0.5(5) . . . . ?
C102 C103 C108 C107 178.2(3) . . . . ?
C104 C103 C108 C95 -178.3(3) . . . . ?
C102 C103 C108 C95 -0.7(4) . . . . ?
C106 C107 C108 C103 0.2(5) . . . . ?
C106 C107 C108 C95 178.9(3) . . . . ?
C96 C95 C108 C103 -54.7(4) . . . . ?
C92 C95 C108 C103 56.7(4) . . . . ?
C96 C95 C108 C107 126.6(4) . . . . ?
C92 C95 C108 C107 -122.1(4) . . . . ?
C115 O7 C115 O7 0.005(3) 2_676 . . 2_676 ?
